data_4074751
loop_
_publ_author_name
'Ingleson, Michael J.'
'Pink, Maren'
'Huffman, John C.'
'Fan, Hongjun'
'Caulton, Kenneth G.'

_publ_section_title
;
 [(tBu2PCH2SiMe2)2N]RuMe2: Synthesis and Reactivity of an
 Unsaturated Ruthenium Dialkyl Radical Species
;
_journal_coden_ASTM ORGND7
_journal_issue 5
_journal_name_full Organometallics
_journal_page_first 1112
_journal_page_last 1119
_journal_paper_doi 10.1021/om0508536
_journal_volume 25
_journal_year 2006
_chemical_formula_structural 'RuCl2(C20H51NP2Si2); 1/3C5H12'
_chemical_formula_sum 'C71 H168 I6 N3 P6 Ru3 Si6'
_chemical_formula_weight 2483.05
_space_group_IT_number 14
_symmetry_cell_setting monoclinic
_symmetry_space_group_name_Hall '-P 2ybc'
_symmetry_space_group_name_H-M 'P 1 21/c 1'
_atom_sites_solution_hydrogens geom
_atom_sites_solution_primary direct
_atom_sites_solution_secondary difmap
_audit_creation_date 09/09/2005
_audit_creation_method SHELXL-97
_cell_angle_alpha 90.00
_cell_angle_beta 92.910(6)
_cell_angle_gamma 90.00
_cell_formula_units_Z 4
_cell_length_a 12.533(3)
_cell_length_b 17.061(4)
_cell_length_c 47.050(11)
_cell_measurement_reflns_used 1984
_cell_measurement_temperature 130(2)
_cell_measurement_theta_max 27.43
_cell_measurement_theta_min 2.36
_cell_volume 10048(4)
_computing_cell_refinement 'SAINT (Bruker, 1999)'
_computing_data_collection 'SMART (Bruker, 1999)'
_computing_data_reduction 'SAINT (Bruker, 1999), XTEL (local package)'
_computing_molecular_graphics 'Reciprocal Net (http://recipnet.org)'
_computing_structure_refinement 'SHELXL-97 (Sheldrick, 1997)'
_computing_structure_solution 'SHELXS-97 (Sheldrick, 1990)'
_diffrn_ambient_temperature 130(2)
_diffrn_detector 'CCD area detector'
_diffrn_detector_area_resol_mean 44.52
_diffrn_detector_type 'Bruker SMART 6000'
_diffrn_measured_fraction_theta_full 0.995
_diffrn_measured_fraction_theta_max 0.995
_diffrn_measurement_details '   0.30 degree frames measured for 15.16 seconds each'
_diffrn_measurement_device 'three-circle goniometer with fixed chi'
_diffrn_measurement_device_type 'Bruker Platform goniometer'
_diffrn_measurement_method '\w scans'
_diffrn_radiation_monochromator graphite
_diffrn_radiation_source 'fine-focus sealed tube'
_diffrn_radiation_type MoK\a
_diffrn_radiation_wavelength 0.71073
_diffrn_reflns_av_R_equivalents 0.0670
_diffrn_reflns_av_sigmaI/netI 0.0420
_diffrn_reflns_limit_h_max 16
_diffrn_reflns_limit_h_min -16
_diffrn_reflns_limit_k_max 22
_diffrn_reflns_limit_k_min -22
_diffrn_reflns_limit_l_max 61
_diffrn_reflns_limit_l_min -61
_diffrn_reflns_number 178943
_diffrn_reflns_theta_full 27.58
_diffrn_reflns_theta_max 27.58
_diffrn_reflns_theta_min 2.02
_diffrn_standards_decay_% 0.0
_exptl_absorpt_coefficient_mu 2.492
_exptl_absorpt_correction_T_max 1.00
_exptl_absorpt_correction_T_min .912
_exptl_absorpt_correction_type multi-scan
_exptl_absorpt_process_details 'Bruker-AXS SADABS'
_exptl_crystal_colour black
_exptl_crystal_density_diffrn 1.642
_exptl_crystal_density_method 'not measured'
_exptl_crystal_description 'irregular fragment'
_exptl_crystal_F_000 4956
_exptl_crystal_id MSC05237
_exptl_crystal_size_max 0.25
_exptl_crystal_size_mid 0.25
_exptl_crystal_size_min 0.20
_refine_diff_density_max 2.522
_refine_diff_density_min -1.423
_refine_diff_density_rms 0.117
_refine_ls_extinction_method none
_refine_ls_goodness_of_fit_ref 1.022
_refine_ls_hydrogen_treatment constr
_refine_ls_matrix_type full
_refine_ls_number_parameters 992
_refine_ls_number_reflns 23214
_refine_ls_number_restraints 0
_refine_ls_restrained_S_all 1.022
_refine_ls_R_factor_all 0.0565
_refine_ls_R_factor_gt 0.0390
_refine_ls_shift/su_max 0.003
_refine_ls_shift/su_mean 0.000
_refine_ls_structure_factor_coef Fsqd
_refine_ls_weighting_details 'calc w=1/[\s^2^(Fo^2^)+(0.0443P)^2^+16.9037P] where P=(Fo^2^+2Fc^2^)/3'
_refine_ls_weighting_scheme calc
_refine_ls_wR_factor_gt 0.0918
_refine_ls_wR_factor_ref 0.0985
_reflns_number_gt 17820
_reflns_number_total 23214
_reflns_threshold_expression >2sigma(I)
_cod_data_source_file om0508536si20051223_104905.cif
_cod_data_source_block 05237
_cod_depositor_comments
;
The following automatic conversions were performed:

'_symmetry_cell_setting' value 'Monoclinic' changed to 'monoclinic'
according to /home/saulius/struct/CIF-dictionaries/cif_core.dic
dictionary named 'cif_core.dic' version 2.4.1 from 2010-06-29.

Automatic conversion script
Id: cif_fix_values 1715 2011-07-08 13:25:40Z adriana 
;
_cod_original_cell_volume 10047(4)
_cod_original_sg_symbol_H-M 'P2(1)/c  '
_cod_database_code 4074751

loop_
_symmetry_equiv_pos_as_xyz
'x, y, z'
'-x, y+1/2, -z+1/2'
'-x, -y, -z'
'x, -y-1/2, z-1/2'

loop_
_atom_site_label
_atom_site_type_symbol
_atom_site_fract_x
_atom_site_fract_y
_atom_site_fract_z
_atom_site_U_iso_or_equiv
_atom_site_adp_type
_atom_site_occupancy
_atom_site_symmetry_multiplicity
_atom_site_calc_flag
_atom_site_refinement_flags
_atom_site_disorder_assembly
_atom_site_disorder_group
I1A I 1.0777(2) 0.10634(17) 0.12405(6) 0.0392(3) Uani 0.717(11) 1 d P A 1
Ru1 Ru 0.65823(3) 0.019071(18) 0.222226(7) 0.01976(7) Uani 1 1 d . . .
C1S C 0.9374(14) 0.0822(10) 0.3360(4) 0.203(7) Uiso 1 1 d . B 7
H1S1 H 0.8943 0.1125 0.3219 0.305 Uiso 1 1 calc R B 7
H1S2 H 0.9105 0.0906 0.3549 0.305 Uiso 1 1 calc R B 7
H1S3 H 0.9329 0.0263 0.3312 0.305 Uiso 1 1 calc R B 7
I2 I 0.59000(4) 0.05129(2) 0.170031(7) 0.05329(11) Uani 1 1 d . . .
I2A I 1.1884(2) 0.13111(16) 0.04530(2) 0.0437(5) Uani 0.717(11) 1 d P A 1
C2S C 1.0343(16) 0.1044(12) 0.3358(4) 0.233(9) Uiso 1 1 d . B 7
H2S1 H 1.0601 0.1147 0.3557 0.280 Uiso 1 1 calc R B 7
H2S2 H 1.0367 0.1547 0.3254 0.280 Uiso 1 1 calc R B 7
I3 I 0.55244(2) -0.116775(17) 0.227477(8) 0.03627(8) Uani 1 1 d . . .
C3A C 0.8301(19) 0.3135(13) 0.0807(5) 0.068(6) Uiso 0.368(6) 1 d P A 6
H3A1 H 0.8085 0.3355 0.0620 0.101 Uiso 0.368(6) 1 calc PR A 6
H3A2 H 0.9064 0.3233 0.0848 0.101 Uiso 0.368(6) 1 calc PR A 6
H3A3 H 0.7888 0.3384 0.0953 0.101 Uiso 0.368(6) 1 calc PR A 6
C3S C 1.1140(13) 0.0462(9) 0.3223(4) 0.078(4) Uiso 0.50 1 d P B 7
H3S1 H 1.1806 0.0773 0.3224 0.093 Uiso 1 1 calc R B 7
H3S2 H 1.0874 0.0449 0.3021 0.093 Uiso 1 1 calc R B 7
P4 P 0.81821(9) -0.04373(6) 0.20796(2) 0.0252(2) Uani 1 1 d . . .
C4A C 0.8083(17) 0.2092(13) 0.1137(6) 0.036(5) Uani 0.368(6) 1 d P A 6
H4A1 H 0.7367 0.2197 0.1202 0.054 Uiso 0.368(6) 1 calc PR A 6
H4A2 H 0.8595 0.2455 0.1230 0.054 Uiso 0.368(6) 1 calc PR A 6
H4A3 H 0.8287 0.1551 0.1185 0.054 Uiso 0.368(6) 1 calc PR A 6
C4S C 1.098(2) 0.0115(18) 0.3427(6) 0.146(9) Uiso 0.50 1 d P C 8
C5 C 0.9102(4) 0.0352(3) 0.20053(12) 0.0389(12) Uani 1 1 d . . .
H5A H 0.9074 0.0455 0.1798 0.047 Uiso 1 1 calc R . .
H5B H 0.9839 0.0188 0.2063 0.047 Uiso 1 1 calc R . .
C5A C 0.7015(11) 0.2034(18) 0.0680(4) 0.089(9) Uani 0.368(6) 1 d P A 6
H5A1 H 0.6482 0.2338 0.0778 0.134 Uiso 0.368(6) 1 calc PR A 6
H5A2 H 0.6865 0.1474 0.0699 0.134 Uiso 0.368(6) 1 calc PR A 6
H5A3 H 0.6983 0.2175 0.0478 0.134 Uiso 0.368(6) 1 calc PR A 6
C5S C 1.1577(17) -0.0406(11) 0.3272(4) 0.232(9) Uiso 1 1 d . B 7
H5S1 H 1.0937 -0.0722 0.3309 0.279 Uiso 1 1 calc R B 7
H5S2 H 1.1806 -0.0575 0.3083 0.279 Uiso 1 1 calc R B 7
Si6 Si 0.87731(11) 0.12735(8) 0.21978(3) 0.0359(3) Uani 1 1 d . . .
C6A C 0.6595(10) 0.0882(7) -0.0942(3) 0.031(3) Uiso 0.368(6) 1 d P A 3
H6A1 H 0.7207 0.0556 -0.0873 0.037 Uiso 0.368(6) 1 calc PR A 3
H6A2 H 0.6287 0.0639 -0.1119 0.037 Uiso 0.368(6) 1 calc PR A 3
C6S C 1.2314(12) -0.0665(9) 0.3451(3) 0.176(6) Uiso 1 1 d . B 7
H6S1 H 1.2988 -0.0393 0.3421 0.264 Uiso 1 1 calc R B 7
H6S2 H 1.2410 -0.1230 0.3423 0.264 Uiso 1 1 calc R B 7
H6S3 H 1.2102 -0.0570 0.3646 0.264 Uiso 1 1 calc R B 7
P7A P 0.7090(3) 0.1869(2) -0.10279(11) 0.0214(9) Uiso 0.368(6) 1 d P A 3
N7 N 0.7408(3) 0.1222(2) 0.22582(8) 0.0272(8) Uani 1 1 d . . .
Si8 Si 0.67228(11) 0.21061(7) 0.22913(3) 0.0350(3) Uani 1 1 d . . .
C8A C 0.7232(12) 0.1796(9) -0.1430(3) 0.027(3) Uiso 0.368(6) 1 d P A 3
C9 C 0.5321(4) 0.1876(3) 0.23849(12) 0.0365(11) Uani 1 1 d . . .
H9A H 0.5138 0.2201 0.2550 0.044 Uiso 1 1 calc R . .
H9B H 0.4826 0.2020 0.2223 0.044 Uiso 1 1 calc R . .
C9A C 0.7577(13) 0.0968(8) -0.1532(3) 0.038(3) Uani 0.368(6) 1 d P A 3
H9A1 H 0.7556 0.0956 -0.1741 0.057 Uiso 0.368(6) 1 calc PR A 3
H9A2 H 0.7086 0.0572 -0.1463 0.057 Uiso 0.368(6) 1 calc PR A 3
H9A3 H 0.8304 0.0856 -0.1457 0.057 Uiso 0.368(6) 1 calc PR A 3
P10 P 0.51298(9) 0.08487(6) 0.24710(3) 0.0249(2) Uani 1 1 d . . .
C10A C 0.7991(11) 0.2416(8) -0.1538(3) 0.029(3) Uiso 0.368(6) 1 d P A 3
H10A H 0.7955 0.2414 -0.1747 0.043 Uiso 0.368(6) 1 calc PR A 3
H10B H 0.8722 0.2299 -0.1468 0.043 Uiso 0.368(6) 1 calc PR A 3
H10C H 0.7782 0.2933 -0.1470 0.043 Uiso 0.368(6) 1 calc PR A 3
C11 C 0.8747(4) -0.0893(3) 0.24223(11) 0.0348(11) Uani 1 1 d . . .
C11A C 0.6113(11) 0.1944(8) -0.1573(3) 0.034(3) Uani 0.368(6) 1 d P A 3
H11A H 0.5736 0.2336 -0.1464 0.051 Uiso 0.368(6) 1 calc PR A 3
H11B H 0.5705 0.1454 -0.1580 0.051 Uiso 0.368(6) 1 calc PR A 3
H11C H 0.6187 0.2137 -0.1767 0.051 Uiso 0.368(6) 1 calc PR A 3
C12 C 0.8422(4) -0.1752(3) 0.24585(12) 0.0428(12) Uani 1 1 d . . .
H12A H 0.8669 -0.1936 0.2648 0.064 Uiso 1 1 calc R . .
H12B H 0.8747 -0.2072 0.2313 0.064 Uiso 1 1 calc R . .
H12C H 0.7643 -0.1798 0.2438 0.064 Uiso 1 1 calc R . .
C12A C 0.403(7) 0.456(4) -0.0565(18) 0.036(13) Uani 0.286(9) 1 d P A 1
C13 C 0.8256(4) -0.0438(3) 0.26620(10) 0.0415(12) Uani 1 1 d . . .
H13A H 0.7475 -0.0466 0.2639 0.062 Uiso 1 1 calc R . .
H13B H 0.8483 0.0111 0.2655 0.062 Uiso 1 1 calc R . .
H13C H 0.8493 -0.0667 0.2846 0.062 Uiso 1 1 calc R . .
C13A C 0.4458(18) 0.5137(17) -0.0824(6) 0.030(6) Uiso 0.286(9) 1 d P A 1
H13D H 0.4171 0.5667 -0.0802 0.045 Uiso 0.286(9) 1 calc PR A 1
H13E H 0.4214 0.4926 -0.1009 0.045 Uiso 0.286(9) 1 calc PR A 1
H13F H 0.5241 0.5158 -0.0811 0.045 Uiso 0.286(9) 1 calc PR A 1
C14 C 0.9973(4) -0.0827(4) 0.24634(15) 0.0586(16) Uani 1 1 d . . .
H14A H 1.0182 -0.0274 0.2463 0.088 Uiso 1 1 calc R . .
H14B H 1.0308 -0.1101 0.2308 0.088 Uiso 1 1 calc R . .
H14C H 1.0209 -0.1066 0.2645 0.088 Uiso 1 1 calc R . .
C14A C 0.2761(13) 0.4681(9) -0.0616(4) 0.032(4) Uani 0.286(9) 1 d P A 1
H14D H 0.2382 0.4264 -0.0519 0.048 Uiso 0.286(9) 1 calc PR A 1
H14E H 0.2570 0.4664 -0.0820 0.048 Uiso 0.286(9) 1 calc PR A 1
H14F H 0.2558 0.5191 -0.0539 0.048 Uiso 0.286(9) 1 calc PR A 1
C15 C 0.8358(5) -0.1142(3) 0.17736(10) 0.0403(12) Uani 1 1 d . . .
C15A C 0.4447(15) 0.4822(10) -0.0325(4) 0.041(5) Uani 0.286(9) 1 d P A 1
H15A H 0.4389 0.5394 -0.0321 0.061 Uiso 0.286(9) 1 calc PR A 1
H15B H 0.5201 0.4670 -0.0305 0.061 Uiso 0.286(9) 1 calc PR A 1
H15C H 0.4065 0.4599 -0.0167 0.061 Uiso 0.286(9) 1 calc PR A 1
C16 C 0.7473(5) -0.1760(3) 0.17620(12) 0.0539(16) Uani 1 1 d . . .
H16A H 0.7616 -0.2149 0.1616 0.081 Uiso 1 1 calc R . .
H16B H 0.6784 -0.1507 0.1716 0.081 Uiso 1 1 calc R . .
H16C H 0.7451 -0.2020 0.1947 0.081 Uiso 1 1 calc R . .
C17 C 0.9467(5) -0.1529(4) 0.17924(14) 0.0613(18) Uani 1 1 d . . .
H17A H 0.9546 -0.1840 0.1968 0.092 Uiso 1 1 calc R . .
H17B H 1.0020 -0.1123 0.1794 0.092 Uiso 1 1 calc R . .
H17C H 0.9541 -0.1872 0.1628 0.092 Uiso 1 1 calc R . .
C18 C 0.8276(6) -0.0685(4) 0.14895(11) 0.0568(17) Uani 1 1 d . . .
H18A H 0.8319 -0.1053 0.1331 0.085 Uiso 1 1 calc R . .
H18B H 0.8865 -0.0308 0.1485 0.085 Uiso 1 1 calc R . .
H18C H 0.7593 -0.0405 0.1473 0.085 Uiso 1 1 calc R . .
C19 C 0.9614(4) 0.1433(3) 0.25353(14) 0.0516(15) Uani 1 1 d . . .
H19A H 0.9499 0.1965 0.2606 0.077 Uiso 1 1 calc R . .
H19B H 1.0370 0.1365 0.2497 0.077 Uiso 1 1 calc R . .
H19C H 0.9413 0.1052 0.2679 0.077 Uiso 1 1 calc R . .
C20 C 0.9171(6) 0.2082(3) 0.19579(15) 0.0633(19) Uani 1 1 d . . .
H20A H 0.8743 0.2053 0.1778 0.095 Uiso 1 1 calc R . .
H20B H 0.9930 0.2029 0.1920 0.095 Uiso 1 1 calc R . .
H20C H 0.9050 0.2588 0.2049 0.095 Uiso 1 1 calc R . .
C21 C 0.7428(5) 0.2777(3) 0.25516(14) 0.0520(15) Uani 1 1 d . . .
H21A H 0.7731 0.2471 0.2713 0.078 Uiso 1 1 calc R . .
H21B H 0.6921 0.3161 0.2620 0.078 Uiso 1 1 calc R . .
H21C H 0.8004 0.3050 0.2459 0.078 Uiso 1 1 calc R . .
C22 C 0.6566(6) 0.2677(4) 0.19518(15) 0.0659(19) Uani 1 1 d . . .
H22A H 0.7268 0.2861 0.1897 0.099 Uiso 1 1 calc R . .
H22B H 0.6098 0.3128 0.1979 0.099 Uiso 1 1 calc R . .
H22C H 0.6251 0.2340 0.1801 0.099 Uiso 1 1 calc R . .
C23 C 0.3631(4) 0.0697(3) 0.23882(13) 0.0428(13) Uani 1 1 d . . .
C24 C 0.3483(5) 0.0540(4) 0.20682(15) 0.065(2) Uani 1 1 d . . .
H24A H 0.3881 0.0068 0.2020 0.097 Uiso 1 1 calc R . .
H24B H 0.3750 0.0989 0.1963 0.097 Uiso 1 1 calc R . .
H24C H 0.2723 0.0463 0.2017 0.097 Uiso 1 1 calc R . .
C25 C 0.2985(4) 0.1448(3) 0.24476(16) 0.0586(18) Uani 1 1 d . . .
H25A H 0.2225 0.1352 0.2402 0.088 Uiso 1 1 calc R . .
H25B H 0.3232 0.1878 0.2329 0.088 Uiso 1 1 calc R . .
H25C H 0.3090 0.1590 0.2649 0.088 Uiso 1 1 calc R . .
C26 C 0.3172(4) 0.0012(3) 0.25502(16) 0.0604(19) Uani 1 1 d . . .
H26A H 0.2439 -0.0090 0.2477 0.091 Uiso 1 1 calc R . .
H26B H 0.3170 0.0143 0.2753 0.091 Uiso 1 1 calc R . .
H26C H 0.3611 -0.0455 0.2525 0.091 Uiso 1 1 calc R . .
C27 C 0.5369(4) 0.0806(3) 0.28706(10) 0.0347(11) Uani 1 1 d . . .
C28 C 0.4562(4) 0.1292(3) 0.30369(12) 0.0464(13) Uani 1 1 d . . .
H28A H 0.3849 0.1058 0.3011 0.070 Uiso 1 1 calc R . .
H28B H 0.4543 0.1831 0.2965 0.070 Uiso 1 1 calc R . .
H28C H 0.4783 0.1293 0.3240 0.070 Uiso 1 1 calc R . .
C29 C 0.5376(5) -0.0037(3) 0.29812(11) 0.0456(13) Uani 1 1 d . . .
H29A H 0.5945 -0.0332 0.2894 0.068 Uiso 1 1 calc R . .
H29B H 0.4685 -0.0284 0.2932 0.068 Uiso 1 1 calc R . .
H29C H 0.5501 -0.0036 0.3188 0.068 Uiso 1 1 calc R . .
C30 C 0.6469(4) 0.1167(3) 0.29426(10) 0.0422(12) Uani 1 1 d . . .
H30A H 0.6639 0.1122 0.3148 0.063 Uiso 1 1 calc R . .
H30B H 0.6462 0.1722 0.2888 0.063 Uiso 1 1 calc R . .
H30C H 0.7011 0.0889 0.2838 0.063 Uiso 1 1 calc R . .
Ru31 Ru 1.09051(3) 0.21936(2) 0.083706(7) 0.02524(8) Uani 1 1 d . . .
I32 I 1.1017(9) 0.1000(4) 0.11833(18) 0.0520(14) Uani 0.283(11) 1 d P A 2
I33 I 1.2178(5) 0.1597(7) 0.04465(6) 0.0622(12) Uani 0.283(11) 1 d P A 2
P34 P 1.24352(10) 0.28235(8) 0.10932(3) 0.0348(3) Uani 1 1 d . A .
C35 C 1.2601(7) 0.3747(4) 0.0913(2) 0.107(4) Uani 1 1 d . . .
H35A H 1.3266 0.3719 0.0809 0.128 Uiso 1 1 calc R A .
H35B H 1.2701 0.4161 0.1060 0.128 Uiso 1 1 calc R . .
Si36 Si 1.15249(14) 0.40461(9) 0.06648(3) 0.0459(4) Uani 1 1 d . A .
N37 N 1.0837(3) 0.3178(2) 0.05728(9) 0.0385(10) Uani 1 1 d . A .
Si38 Si 1.00005(10) 0.31745(8) 0.02624(3) 0.0320(3) Uani 1 1 d . . .
C39 C 0.9134(4) 0.2294(3) 0.02739(10) 0.0308(10) Uani 1 1 d . A .
H39A H 0.8384 0.2451 0.0228 0.037 Uiso 1 1 calc R . .
H39B H 0.9344 0.1920 0.0126 0.037 Uiso 1 1 calc R . .
P40 P 0.92114(9) 0.18003(7) 0.06200(3) 0.0287(2) Uani 1 1 d . A .
C41 C 1.2173(6) 0.3092(4) 0.14691(16) 0.077(3) Uani 1 1 d . . .
C42 C 1.0961(8) 0.3231(5) 0.1468(3) 0.162(7) Uani 1 1 d . A .
H42A H 1.0584 0.2755 0.1404 0.244 Uiso 1 1 calc R . .
H42B H 1.0767 0.3665 0.1339 0.244 Uiso 1 1 calc R . .
H42C H 1.0760 0.3364 0.1661 0.244 Uiso 1 1 calc R . .
C43 C 1.2481(9) 0.2461(5) 0.16834(13) 0.116(4) Uani 1 1 d . A .
H43A H 1.2244 0.2613 0.1871 0.173 Uiso 1 1 calc R . .
H43B H 1.3259 0.2396 0.1693 0.173 Uiso 1 1 calc R . .
H43C H 1.2141 0.1966 0.1625 0.173 Uiso 1 1 calc R . .
C44 C 1.2756(9) 0.3856(5) 0.1564(2) 0.144(5) Uani 1 1 d . A .
H44A H 1.2848 0.3867 0.1772 0.216 Uiso 1 1 calc R . .
H44B H 1.2331 0.4310 0.1499 0.216 Uiso 1 1 calc R . .
H44C H 1.3457 0.3875 0.1481 0.216 Uiso 1 1 calc R . .
C45 C 1.3838(5) 0.2399(6) 0.10911(17) 0.080(2) Uani 1 1 d . . .
C46 C 1.3788(7) 0.1527(6) 0.1178(3) 0.128(4) Uani 1 1 d . A .
H46A H 1.3306 0.1245 0.1042 0.192 Uiso 1 1 calc R . .
H46B H 1.3520 0.1485 0.1369 0.192 Uiso 1 1 calc R . .
H46C H 1.4504 0.1298 0.1176 0.192 Uiso 1 1 calc R . .
C47 C 1.4654(5) 0.2856(7) 0.1280(2) 0.114(4) Uani 1 1 d . A .
H47A H 1.5348 0.2591 0.1281 0.171 Uiso 1 1 calc R . .
H47B H 1.4411 0.2882 0.1474 0.171 Uiso 1 1 calc R . .
H47C H 1.4725 0.3389 0.1205 0.171 Uiso 1 1 calc R . .
C48 C 1.4242(9) 0.2442(9) 0.0798(2) 0.183(7) Uani 1 1 d . A .
H48A H 1.3841 0.2843 0.0688 0.274 Uiso 1 1 calc R . .
H48B H 1.4146 0.1933 0.0704 0.274 Uiso 1 1 calc R . .
H48C H 1.5002 0.2580 0.0809 0.274 Uiso 1 1 calc R . .
C49 C 1.0661(7) 0.4818(4) 0.0810(2) 0.102(3) Uani 1 1 d . . .
H49A H 1.0014 0.4877 0.0685 0.153 Uiso 1 1 calc R A .
H49B H 1.1051 0.5316 0.0819 0.153 Uiso 1 1 calc R . .
H49C H 1.0462 0.4669 0.1001 0.153 Uiso 1 1 calc R . .
C50 C 1.2120(8) 0.4494(5) 0.03505(16) 0.105(4) Uani 1 1 d . . .
H50A H 1.2707 0.4164 0.0290 0.158 Uiso 1 1 calc R A .
H50B H 1.2395 0.5016 0.0401 0.158 Uiso 1 1 calc R . .
H50C H 1.1573 0.4539 0.0195 0.158 Uiso 1 1 calc R . .
C51 C 0.9186(5) 0.4094(3) 0.02325(14) 0.0565(17) Uani 1 1 d . A .
H51A H 0.8816 0.4174 0.0409 0.085 Uiso 1 1 calc R . .
H51B H 0.8659 0.4047 0.0072 0.085 Uiso 1 1 calc R . .
H51C H 0.9656 0.4541 0.0201 0.085 Uiso 1 1 calc R . .
C52 C 1.0761(5) 0.3098(4) -0.00676(12) 0.0615(18) Uani 1 1 d . A .
H52A H 1.1217 0.3560 -0.0084 0.092 Uiso 1 1 calc R . .
H52B H 1.0259 0.3067 -0.0234 0.092 Uiso 1 1 calc R . .
H52C H 1.1206 0.2625 -0.0058 0.092 Uiso 1 1 calc R . .
C53 C 0.8654(6) 0.0797(4) 0.05271(14) 0.065(2) Uani 1 1 d . . .
C54 C 0.8557(6) 0.0260(4) 0.07771(15) 0.070(2) Uani 1 1 d . A .
H54A H 0.8297 -0.0253 0.0710 0.105 Uiso 1 1 calc R . .
H54B H 0.8052 0.0484 0.0907 0.105 Uiso 1 1 calc R . .
H54C H 0.9257 0.0199 0.0877 0.105 Uiso 1 1 calc R . .
C55 C 0.7538(11) 0.0882(6) 0.0382(3) 0.217(10) Uani 1 1 d . A .
H55A H 0.7550 0.0695 0.0185 0.326 Uiso 1 1 calc R . .
H55B H 0.7324 0.1434 0.0382 0.326 Uiso 1 1 calc R . .
H55C H 0.7026 0.0571 0.0485 0.326 Uiso 1 1 calc R . .
C56 C 0.9365(14) 0.0403(5) 0.0337(3) 0.211(10) Uani 1 1 d . A .
H56A H 1.0100 0.0428 0.0417 0.317 Uiso 1 1 calc R . .
H56B H 0.9323 0.0663 0.0151 0.317 Uiso 1 1 calc R . .
H56C H 0.9148 -0.0146 0.0314 0.317 Uiso 1 1 calc R . .
C57 C 0.8327(10) 0.2419(8) 0.0866(3) 0.062(3) Uiso 0.632(6) 1 d P A 5
C57A C 0.8082(12) 0.2207(9) 0.0805(3) 0.029(3) Uiso 0.368(6) 1 d P A 6
C58 C 0.7470(17) 0.2872(11) 0.0707(4) 0.144(10) Uani 0.632(6) 1 d P A 5
H58A H 0.7112 0.3215 0.0840 0.216 Uiso 0.632(6) 1 calc PR A 5
H58B H 0.6948 0.2509 0.0618 0.216 Uiso 0.632(6) 1 calc PR A 5
H58C H 0.7786 0.3190 0.0560 0.216 Uiso 0.632(6) 1 calc PR A 5
C59 C 0.916(3) 0.2935(8) 0.0996(3) 0.223(17) Uani 0.632(6) 1 d P A 5
H59A H 0.9628 0.3120 0.0848 0.335 Uiso 0.632(6) 1 calc PR A 5
H59B H 0.9589 0.2643 0.1140 0.335 Uiso 0.632(6) 1 calc PR A 5
H59C H 0.8827 0.3386 0.1084 0.335 Uiso 0.632(6) 1 calc PR A 5
C60 C 0.792(2) 0.1838(10) 0.1101(5) 0.107(9) Uani 0.632(6) 1 d P A 5
H60A H 0.8519 0.1525 0.1179 0.160 Uiso 0.632(6) 1 calc PR A 5
H60B H 0.7370 0.1491 0.1014 0.160 Uiso 0.632(6) 1 calc PR A 5
H60C H 0.7614 0.2142 0.1254 0.160 Uiso 0.632(6) 1 calc PR A 5
Ru61 Ru 0.58313(3) 0.27854(2) -0.079250(8) 0.02567(8) Uani 1 1 d . . .
I62 I 0.64909(2) 0.396675(17) -0.112254(7) 0.03225(7) Uani 1 1 d . A .
I63 I 0.69430(3) 0.32342(2) -0.031468(7) 0.03829(8) Uani 1 1 d . A .
P64 P 0.42713(9) 0.35307(7) -0.06703(2) 0.0246(2) Uani 1 1 d . A .
C65 C 0.3851(4) 0.3069(3) -0.03442(10) 0.0319(10) Uani 1 1 d . . .
H65A H 0.3061 0.3080 -0.0344 0.038 Uiso 1 1 calc R A .
H65B H 0.4132 0.3378 -0.0179 0.038 Uiso 1 1 calc R . .
Si66 Si 0.43183(10) 0.20311(7) -0.03028(2) 0.0277(3) Uani 1 1 d . A .
N67 N 0.5210(4) 0.1841(2) -0.05728(8) 0.0368(10) Uani 1 1 d . A .
Si68 Si 0.55226(11) 0.08710(7) -0.06580(3) 0.0321(3) Uani 1 1 d . . .
C69 C 0.6894(5) 0.0943(4) -0.07686(15) 0.0263(16) Uiso 0.632(6) 1 d P A 4
H69A H 0.7390 0.0884 -0.0599 0.032 Uiso 0.632(6) 1 calc PR A 4
H69B H 0.7033 0.0508 -0.0901 0.032 Uiso 0.632(6) 1 calc PR A 4
P70 P 0.71650(16) 0.18628(12) -0.09412(6) 0.0207(5) Uiso 0.632(6) 1 d P A 4
C71 C 0.3192(6) 0.3278(4) -0.09457(14) 0.075(2) Uani 1 1 d . . .
C72 C 0.2762(7) 0.2513(5) -0.09284(13) 0.086(3) Uani 1 1 d . A .
H72A H 0.2183 0.2448 -0.1074 0.129 Uiso 1 1 calc R . .
H72B H 0.2483 0.2434 -0.0740 0.129 Uiso 1 1 calc R . .
H72C H 0.3324 0.2127 -0.0959 0.129 Uiso 1 1 calc R . .
C73 C 0.3414(4) 0.3577(3) -0.12354(10) 0.0379(11) Uani 1 1 d . A .
H73A H 0.3992 0.3270 -0.1313 0.057 Uiso 1 1 calc R . .
H73B H 0.3626 0.4129 -0.1222 0.057 Uiso 1 1 calc R . .
H73C H 0.2768 0.3527 -0.1361 0.057 Uiso 1 1 calc R . .
C74 C 0.2047(5) 0.3755(5) -0.08603(17) 0.074(2) Uani 1 1 d . A .
H74A H 0.1469 0.3624 -0.1000 0.111 Uiso 1 1 calc R . .
H74B H 0.2171 0.4322 -0.0861 0.111 Uiso 1 1 calc R . .
H74C H 0.1848 0.3591 -0.0671 0.111 Uiso 1 1 calc R . .
C75 C 0.421(3) 0.4644(13) -0.0597(6) 0.032(4) Uani 0.714(9) 1 d P A 2
C76 C 0.5290(6) 0.4842(4) -0.04231(16) 0.040(2) Uani 0.714(9) 1 d P A 2
H76A H 0.5895 0.4728 -0.0540 0.060 Uiso 0.714(9) 1 calc PR A 2
H76B H 0.5345 0.4521 -0.0250 0.060 Uiso 0.714(9) 1 calc PR A 2
H76C H 0.5298 0.5398 -0.0371 0.060 Uiso 0.714(9) 1 calc PR A 2
C77 C 0.3344(6) 0.4857(5) -0.03777(18) 0.049(2) Uani 0.714(9) 1 d P A 2
H77A H 0.3314 0.5428 -0.0355 0.074 Uiso 0.714(9) 1 calc PR A 2
H77B H 0.3536 0.4613 -0.0194 0.074 Uiso 0.714(9) 1 calc PR A 2
H77C H 0.2643 0.4664 -0.0449 0.074 Uiso 0.714(9) 1 calc PR A 2
C78 C 0.4112(9) 0.5152(6) -0.0848(2) 0.041(2) Uani 0.714(9) 1 d P A 2
H78A H 0.3389 0.5107 -0.0936 0.062 Uiso 0.714(9) 1 calc PR A 2
H78B H 0.4633 0.4991 -0.0985 0.062 Uiso 0.714(9) 1 calc PR A 2
H78C H 0.4248 0.5696 -0.0791 0.062 Uiso 0.714(9) 1 calc PR A 2
C79 C 0.3162(4) 0.1337(3) -0.03184(12) 0.0429(12) Uani 1 1 d . . .
H79A H 0.2964 0.1212 -0.0517 0.064 Uiso 1 1 calc R A .
H79B H 0.2553 0.1580 -0.0230 0.064 Uiso 1 1 calc R . .
H79C H 0.3362 0.0855 -0.0216 0.064 Uiso 1 1 calc R . .
C80 C 0.4949(4) 0.1933(3) 0.00613(10) 0.0411(12) Uani 1 1 d . . .
H80A H 0.5213 0.1396 0.0089 0.062 Uiso 1 1 calc R A .
H80B H 0.4420 0.2049 0.0202 0.062 Uiso 1 1 calc R . .
H80C H 0.5547 0.2301 0.0085 0.062 Uiso 1 1 calc R . .
C81 C 0.4483(5) 0.0380(3) -0.08911(14) 0.0564(16) Uani 1 1 d . A .
H81A H 0.3870 0.0247 -0.0779 0.085 Uiso 1 1 calc R . .
H81B H 0.4779 -0.0099 -0.0971 0.085 Uiso 1 1 calc R . .
H81C H 0.4252 0.0735 -0.1046 0.085 Uiso 1 1 calc R . .
C82 C 0.5680(7) 0.0233(4) -0.03370(14) 0.074(2) Uani 1 1 d . A .
H82A H 0.6274 0.0426 -0.0213 0.111 Uiso 1 1 calc R . .
H82B H 0.5830 -0.0305 -0.0396 0.111 Uiso 1 1 calc R . .
H82C H 0.5020 0.0243 -0.0234 0.111 Uiso 1 1 calc R . .
C83 C 0.6749(6) 0.1673(4) -0.13305(14) 0.0273(16) Uani 0.632(6) 1 d P A 4
C84 C 0.5568(6) 0.1907(5) -0.13637(16) 0.0336(18) Uani 0.632(6) 1 d P A 4
H84A H 0.5288 0.1777 -0.1556 0.050 Uiso 0.632(6) 1 calc PR A 4
H84B H 0.5500 0.2472 -0.1332 0.050 Uiso 0.632(6) 1 calc PR A 4
H84C H 0.5162 0.1623 -0.1224 0.050 Uiso 0.632(6) 1 calc PR A 4
C85 C 0.6870(8) 0.0819(5) -0.14215(18) 0.041(2) Uani 0.632(6) 1 d P A 4
H85A H 0.6383 0.0490 -0.1317 0.062 Uiso 0.632(6) 1 calc PR A 4
H85B H 0.7608 0.0648 -0.1380 0.062 Uiso 0.632(6) 1 calc PR A 4
H85C H 0.6697 0.0773 -0.1626 0.062 Uiso 0.632(6) 1 calc PR A 4
C86 C 0.7349(8) 0.2186(5) -0.15404(17) 0.042(2) Uani 0.632(6) 1 d P A 4
H86A H 0.8101 0.2028 -0.1538 0.063 Uiso 0.632(6) 1 calc PR A 4
H86B H 0.7301 0.2738 -0.1484 0.063 Uiso 0.632(6) 1 calc PR A 4
H86C H 0.7025 0.2120 -0.1733 0.063 Uiso 0.632(6) 1 calc PR A 4
C87 C 0.8617(4) 0.1921(3) -0.08763(12) 0.0404(12) Uani 1 1 d . . .
C88 C 0.9006(5) 0.2758(4) -0.09287(19) 0.073(2) Uani 1 1 d . A .
H88A H 0.8632 0.3123 -0.0808 0.110 Uiso 1 1 calc R . .
H88B H 0.8859 0.2896 -0.1129 0.110 Uiso 1 1 calc R . .
H88C H 0.9777 0.2789 -0.0883 0.110 Uiso 1 1 calc R . .
C89 C 0.9254(4) 0.1325(4) -0.10404(14) 0.0540(15) Uani 1 1 d . A .
H89A H 1.0011 0.1357 -0.0978 0.081 Uiso 1 1 calc R . .
H89B H 0.9174 0.1439 -0.1245 0.081 Uiso 1 1 calc R . .
H89C H 0.8987 0.0796 -0.1004 0.081 Uiso 1 1 calc R . .
C90 C 0.8848(9) 0.1724(5) -0.05642(15) 0.123(4) Uani 1 1 d . A .
H90A H 0.8944 0.1157 -0.0543 0.184 Uiso 1 1 calc R . .
H90B H 0.8247 0.1895 -0.0454 0.184 Uiso 1 1 calc R . .
H90C H 0.9500 0.1994 -0.0495 0.184 Uiso 1 1 calc R . .

loop_
_atom_site_aniso_label
_atom_site_aniso_U_11
_atom_site_aniso_U_22
_atom_site_aniso_U_33
_atom_site_aniso_U_23
_atom_site_aniso_U_13
_atom_site_aniso_U_12
I1A 0.0624(7) 0.0242(5) 0.0298(7) 0.0096(4) -0.0093(4) -0.0109(4)
Ru1 0.02379(16) 0.01647(15) 0.01892(15) -0.00107(12) 0.00025(12) -0.00181(13)
I2 0.0819(3) 0.0493(2) 0.02669(17) 0.00169(15) -0.01680(17) 0.0098(2)
I2A 0.0383(7) 0.0552(8) 0.0370(3) -0.0187(4) -0.0041(3) 0.0158(5)
I3 0.02843(15) 0.01815(13) 0.0630(2) -0.00214(13) 0.00941(14) -0.00403(12)
P4 0.0287(6) 0.0220(5) 0.0258(5) -0.0033(4) 0.0112(4) -0.0017(4)
C4A 0.034(8) 0.036(12) 0.037(9) 0.003(8) 0.005(6) 0.003(7)
C5 0.039(3) 0.031(2) 0.049(3) -0.003(2) 0.023(2) -0.006(2)
C5A 0.010(6) 0.19(3) 0.067(12) 0.014(15) 0.006(7) -0.009(11)
Si6 0.0385(7) 0.0269(6) 0.0438(8) -0.0072(6) 0.0184(6) -0.0119(6)
N7 0.033(2) 0.0191(17) 0.0296(19) -0.0044(15) 0.0051(16) -0.0043(15)
Si8 0.0415(8) 0.0172(6) 0.0465(8) 0.0001(5) 0.0048(6) -0.0027(5)
C9 0.036(3) 0.020(2) 0.053(3) -0.006(2) -0.002(2) 0.002(2)
C9A 0.048(9) 0.033(7) 0.033(7) -0.006(6) 0.008(6) 0.009(6)
P10 0.0209(5) 0.0196(5) 0.0341(6) -0.0053(4) 0.0001(4) 0.0017(4)
C11 0.032(2) 0.036(3) 0.036(3) 0.000(2) 0.003(2) 0.004(2)
C11A 0.043(8) 0.037(7) 0.021(6) -0.002(5) -0.010(5) 0.006(6)
C12 0.044(3) 0.037(3) 0.048(3) 0.009(2) 0.006(2) 0.008(2)
C12A 0.04(3) 0.035(18) 0.035(14) 0.027(12) 0.022(16) 0.002(15)
C13 0.046(3) 0.048(3) 0.031(3) 0.000(2) 0.003(2) -0.002(2)
C14 0.033(3) 0.062(4) 0.080(5) 0.000(3) -0.005(3) 0.006(3)
C14A 0.032(9) 0.025(8) 0.039(10) 0.005(7) 0.003(7) 0.005(7)
C15 0.059(3) 0.033(3) 0.031(3) -0.012(2) 0.024(2) -0.004(2)
C15A 0.043(11) 0.022(8) 0.058(13) -0.018(8) 0.014(9) 0.000(8)
C16 0.080(4) 0.039(3) 0.044(3) -0.019(3) 0.023(3) -0.017(3)
C17 0.073(4) 0.046(3) 0.070(4) -0.010(3) 0.046(4) 0.008(3)
C18 0.091(5) 0.052(3) 0.029(3) -0.013(2) 0.029(3) -0.014(3)
C19 0.028(3) 0.050(3) 0.077(4) -0.019(3) 0.000(3) -0.009(2)
C20 0.084(5) 0.034(3) 0.076(4) -0.004(3) 0.043(4) -0.021(3)
C21 0.044(3) 0.031(3) 0.083(4) -0.024(3) 0.012(3) -0.010(2)
C22 0.073(4) 0.039(3) 0.086(5) 0.034(3) 0.008(4) 0.005(3)
C23 0.023(2) 0.033(3) 0.072(4) -0.019(3) -0.004(2) 0.004(2)
C24 0.041(3) 0.058(4) 0.093(5) -0.035(4) -0.032(3) 0.019(3)
C25 0.026(3) 0.044(3) 0.105(5) -0.020(3) -0.002(3) 0.014(2)
C26 0.025(3) 0.039(3) 0.118(6) -0.021(3) 0.014(3) -0.006(2)
C27 0.034(3) 0.040(3) 0.032(2) -0.007(2) 0.013(2) 0.005(2)
C28 0.048(3) 0.053(3) 0.039(3) -0.011(2) 0.016(2) 0.010(3)
C29 0.050(3) 0.050(3) 0.039(3) 0.006(2) 0.018(2) 0.006(3)
C30 0.042(3) 0.056(3) 0.028(2) -0.016(2) -0.005(2) 0.002(3)
Ru31 0.02933(18) 0.02062(16) 0.02500(17) 0.00175(13) -0.00622(14) 0.00377(14)
I32 0.089(4) 0.0274(13) 0.036(2) 0.0140(15) -0.025(2) -0.0100(19)
I33 0.0437(15) 0.093(3) 0.0508(10) -0.0312(14) 0.0157(10) 0.008(2)
P34 0.0292(6) 0.0406(7) 0.0332(6) 0.0062(5) -0.0114(5) -0.0057(5)
C35 0.099(6) 0.077(5) 0.135(7) 0.064(5) -0.090(6) -0.060(5)
Si36 0.0583(10) 0.0344(8) 0.0424(8) 0.0118(6) -0.0217(7) -0.0166(7)
N37 0.049(2) 0.026(2) 0.038(2) 0.0056(17) -0.0213(19) -0.0076(18)
Si38 0.0305(7) 0.0345(7) 0.0300(6) 0.0117(5) -0.0084(5) -0.0082(6)
C39 0.027(2) 0.032(2) 0.032(2) 0.0074(19) -0.0063(18) -0.0049(19)
P40 0.0283(6) 0.0272(6) 0.0303(6) 0.0057(5) -0.0016(5) -0.0062(5)
C41 0.098(5) 0.055(4) 0.082(5) -0.046(4) 0.055(4) -0.046(4)
C42 0.115(8) 0.066(5) 0.321(17) -0.082(8) 0.150(10) -0.039(5)
C43 0.193(10) 0.132(8) 0.023(3) -0.008(4) 0.017(4) -0.113(8)
C44 0.187(11) 0.108(7) 0.146(9) -0.095(7) 0.102(8) -0.110(8)
C45 0.034(3) 0.131(7) 0.076(5) -0.033(5) 0.007(3) 0.005(4)
C46 0.063(5) 0.117(8) 0.199(12) -0.047(8) -0.044(6) 0.058(6)
C47 0.029(3) 0.196(11) 0.116(7) -0.054(7) -0.019(4) -0.004(5)
C48 0.135(10) 0.303(19) 0.118(9) -0.091(11) 0.092(8) -0.090(11)
C49 0.109(7) 0.037(4) 0.156(9) -0.032(5) -0.039(6) 0.001(4)
C50 0.157(9) 0.087(6) 0.070(5) 0.043(4) -0.026(5) -0.085(6)
C51 0.053(3) 0.037(3) 0.075(4) 0.022(3) -0.034(3) -0.007(3)
C52 0.063(4) 0.080(5) 0.041(3) 0.010(3) 0.003(3) -0.029(4)
C53 0.086(5) 0.040(3) 0.065(4) 0.015(3) -0.022(4) -0.038(3)
C54 0.076(5) 0.046(4) 0.084(5) 0.027(3) -0.029(4) -0.033(3)
C55 0.230(14) 0.120(9) 0.278(16) 0.143(10) -0.219(14) -0.128(10)
C56 0.41(3) 0.044(5) 0.193(13) -0.059(7) 0.185(16) -0.088(9)
C58 0.179(19) 0.126(14) 0.139(15) 0.090(13) 0.117(15) 0.116(15)
C59 0.56(5) 0.046(8) 0.068(10) -0.014(7) 0.025(19) -0.098(17)
C60 0.20(2) 0.055(12) 0.069(12) 0.004(8) 0.088(13) 0.007(11)
Ru61 0.02108(16) 0.01944(16) 0.0369(2) -0.00492(14) 0.00590(14) -0.00366(13)
I62 0.03198(16) 0.02202(14) 0.04339(18) 0.00378(12) 0.00824(13) -0.00408(12)
I63 0.03375(16) 0.0525(2) 0.02784(15) -0.00662(14) -0.00644(12) -0.00703(15)
P64 0.0227(5) 0.0254(5) 0.0254(5) -0.0018(4) -0.0009(4) -0.0014(4)
C65 0.030(2) 0.038(3) 0.028(2) -0.001(2) 0.0031(19) -0.001(2)
Si66 0.0335(7) 0.0306(6) 0.0195(6) 0.0009(5) 0.0069(5) -0.0030(5)
N67 0.054(3) 0.026(2) 0.032(2) -0.0039(16) 0.0223(19) -0.0110(19)
Si68 0.0431(8) 0.0226(6) 0.0315(7) 0.0055(5) 0.0090(6) -0.0059(6)
C71 0.089(5) 0.078(5) 0.054(4) 0.029(3) -0.041(4) -0.054(4)
C72 0.104(6) 0.115(6) 0.038(3) -0.017(4) 0.004(4) -0.081(5)
C73 0.028(2) 0.053(3) 0.032(3) -0.004(2) -0.001(2) 0.001(2)
C74 0.048(4) 0.088(5) 0.084(5) -0.004(4) -0.006(4) 0.008(4)
C75 0.035(9) 0.019(6) 0.043(11) -0.002(7) 0.018(6) 0.004(6)
C76 0.041(4) 0.032(4) 0.047(4) -0.015(3) -0.004(3) -0.003(3)
C77 0.046(5) 0.045(4) 0.057(5) -0.019(4) 0.007(4) 0.001(4)
C78 0.037(6) 0.027(4) 0.060(6) -0.001(3) -0.005(5) 0.006(4)
C79 0.049(3) 0.038(3) 0.042(3) 0.006(2) 0.012(2) -0.008(2)
C80 0.050(3) 0.049(3) 0.024(2) 0.003(2) 0.004(2) 0.001(3)
C81 0.056(4) 0.036(3) 0.078(4) -0.019(3) 0.010(3) -0.018(3)
C82 0.123(7) 0.042(3) 0.057(4) 0.022(3) 0.010(4) 0.001(4)
C83 0.034(4) 0.031(4) 0.016(3) -0.002(3) 0.000(3) -0.002(3)
C84 0.035(4) 0.036(4) 0.029(4) -0.001(3) -0.007(3) -0.001(3)
C85 0.051(5) 0.039(5) 0.033(4) -0.012(4) -0.004(4) 0.010(4)
C86 0.060(6) 0.038(5) 0.029(4) 0.003(4) 0.014(4) 0.006(4)
C87 0.033(3) 0.036(3) 0.051(3) -0.008(2) -0.008(2) 0.008(2)
C88 0.027(3) 0.053(4) 0.139(7) -0.020(4) -0.010(4) -0.006(3)
C89 0.031(3) 0.053(3) 0.079(4) -0.009(3) 0.013(3) 0.010(3)
C90 0.218(11) 0.100(6) 0.045(4) -0.026(4) -0.046(6) 0.098(7)

loop_
_atom_type_symbol
_atom_type_description
_atom_type_scat_dispersion_real
_atom_type_scat_dispersion_imag
_atom_type_scat_source
Si Si 0.0817 0.0704 'International Tables Vol C Tables 4.2.6.8 and 6.1.1.4'
C C 0.0033 0.0016 'International Tables Vol C Tables 4.2.6.8 and 6.1.1.4'
H H 0.0000 0.0000 'International Tables Vol C Tables 4.2.6.8 and 6.1.1.4'
N N 0.0061 0.0033 'International Tables Vol C Tables 4.2.6.8 and 6.1.1.4'
P P 0.1023 0.0942 'International Tables Vol C Tables 4.2.6.8 and 6.1.1.4'
Ru Ru -1.2594 0.8363 'International Tables Vol C Tables 4.2.6.8 and 6.1.1.4'
I I -0.4742 1.8119 'International Tables Vol C Tables 4.2.6.8 and 6.1.1.4'

loop_
_geom_angle_atom_site_label_1
_geom_angle_atom_site_label_2
_geom_angle_atom_site_label_3
_geom_angle
N7 Ru1 P4 88.90(11)
N7 Ru1 P10 87.24(11)
P4 Ru1 P10 167.78(4)
N7 Ru1 I2 92.11(11)
P4 Ru1 I2 93.97(3)
P10 Ru1 I2 97.76(3)
N7 Ru1 I3 169.99(10)
P4 Ru1 I3 93.65(3)
P10 Ru1 I3 88.27(3)
I2 Ru1 I3 97.365(17)
C1S C2S C3S 116.1(19)
C1S C2S H2S1 108.3
C3S C2S H2S1 108.3
C1S C2S H2S2 108.3
C3S C2S H2S2 108.3
H2S1 C2S H2S2 107.4
C2S C3S C5S 138.9(16)
C2S C3S H3S1 102.3
C5S C3S H3S1 102.3
C2S C3S H3S2 102.3
C5S C3S H3S2 102.3
H3S1 C3S H3S2 104.9
C5 P4 C11 104.7(2)
C5 P4 C15 102.9(2)
C11 P4 C15 109.5(2)
C5 P4 Ru1 105.68(16)
C11 P4 Ru1 103.10(15)
C15 P4 Ru1 128.78(19)
P4 C5 Si6 111.8(2)
P4 C5 H5A 109.3
Si6 C5 H5A 109.3
P4 C5 H5B 109.3
Si6 C5 H5B 109.3
H5A C5 H5B 107.9
C6S C5S C3S 129.8(19)
C6S C5S H5S1 104.8
C3S C5S H5S1 104.8
C6S C5S H5S2 104.8
C3S C5S H5S2 104.8
H5S1 C5S H5S2 105.8
N7 Si6 C20 115.4(3)
N7 Si6 C5 106.1(2)
C20 Si6 C5 104.8(2)
N7 Si6 C19 112.4(2)
C20 Si6 C19 104.4(3)
C5 Si6 C19 113.7(3)
P7A C6A Si68 114.2(7)
P7A C6A H6A1 108.7
Si68 C6A H6A1 108.7
P7A C6A H6A2 108.7
Si68 C6A H6A2 108.7
H6A1 C6A H6A2 107.6
C6A P7A C8A 101.8(6)
C6A P7A C87 106.7(5)
C8A P7A C87 102.7(5)
C6A P7A Ru61 104.2(4)
C8A P7A Ru61 124.6(5)
C87 P7A Ru61 115.1(2)
Si8 N7 Si6 117.3(2)
Si8 N7 Ru1 120.1(2)
Si6 N7 Ru1 121.67(19)
N7 Si8 C21 111.7(2)
N7 Si8 C22 113.8(3)
C21 Si8 C22 105.5(3)
N7 Si8 C9 108.11(19)
C21 Si8 C9 113.1(2)
C22 Si8 C9 104.5(3)
C10A C8A C11A 108.0(12)
C10A C8A C9A 109.8(12)
C11A C8A C9A 105.9(11)
C10A C8A P7A 112.0(9)
C11A C8A P7A 107.0(10)
C9A C8A P7A 113.9(11)
P10 C9 Si8 113.0(2)
P10 C9 H9A 109.0
Si8 C9 H9A 109.0
P10 C9 H9B 109.0
Si8 C9 H9B 109.0
H9A C9 H9B 107.8
C9 P10 C27 104.0(2)
C9 P10 C23 102.9(2)
C27 P10 C23 107.5(2)
C9 P10 Ru1 102.87(17)
C27 P10 Ru1 111.65(15)
C23 P10 Ru1 125.29(16)
C13 C11 C12 106.5(4)
C13 C11 C14 107.9(5)
C12 C11 C14 108.9(4)
C13 C11 P4 105.9(3)
C12 C11 P4 113.4(4)
C14 C11 P4 113.8(4)
C11 C12 H12A 109.5
C11 C12 H12B 109.5
H12A C12 H12B 109.5
C11 C12 H12C 109.5
H12A C12 H12C 109.5
H12B C12 H12C 109.5
C15A C12A C14A 116(5)
C15A C12A C13A 107(5)
C14A C12A C13A 99(5)
C15A C12A P64 120(6)
C14A C12A P64 105(4)
C13A C12A P64 107(4)
C11 C13 H13A 109.5
C11 C13 H13B 109.5
H13A C13 H13B 109.5
C11 C13 H13C 109.5
H13A C13 H13C 109.5
H13B C13 H13C 109.5
C11 C14 H14A 109.5
C11 C14 H14B 109.5
H14A C14 H14B 109.5
C11 C14 H14C 109.5
H14A C14 H14C 109.5
H14B C14 H14C 109.5
C16 C15 C17 111.0(5)
C16 C15 C18 107.5(5)
C17 C15 C18 106.7(4)
C16 C15 P4 110.6(3)
C17 C15 P4 111.6(4)
C18 C15 P4 109.4(3)
C15 C16 H16A 109.5
C15 C16 H16B 109.5
H16A C16 H16B 109.5
C15 C16 H16C 109.5
H16A C16 H16C 109.5
H16B C16 H16C 109.5
C15 C17 H17A 109.5
C15 C17 H17B 109.5
H17A C17 H17B 109.5
C15 C17 H17C 109.5
H17A C17 H17C 109.5
H17B C17 H17C 109.5
C15 C18 H18A 109.5
C15 C18 H18B 109.5
H18A C18 H18B 109.5
C15 C18 H18C 109.5
H18A C18 H18C 109.5
H18B C18 H18C 109.5
Si6 C19 H19A 109.5
Si6 C19 H19B 109.5
H19A C19 H19B 109.5
Si6 C19 H19C 109.5
H19A C19 H19C 109.5
H19B C19 H19C 109.5
Si6 C20 H20A 109.5
Si6 C20 H20B 109.5
H20A C20 H20B 109.5
Si6 C20 H20C 109.5
H20A C20 H20C 109.5
H20B C20 H20C 109.5
Si8 C21 H21A 109.5
Si8 C21 H21B 109.5
H21A C21 H21B 109.5
Si8 C21 H21C 109.5
H21A C21 H21C 109.5
H21B C21 H21C 109.5
Si8 C22 H22A 109.5
Si8 C22 H22B 109.5
H22A C22 H22B 109.5
Si8 C22 H22C 109.5
H22A C22 H22C 109.5
H22B C22 H22C 109.5
C26 C23 C24 109.1(5)
C26 C23 C25 109.2(5)
C24 C23 C25 106.5(5)
C26 C23 P10 113.2(4)
C24 C23 P10 107.0(4)
C25 C23 P10 111.6(3)
C23 C24 H24A 109.5
C23 C24 H24B 109.5
H24A C24 H24B 109.5
C23 C24 H24C 109.5
H24A C24 H24C 109.5
H24B C24 H24C 109.5
C23 C25 H25A 109.5
C23 C25 H25B 109.5
H25A C25 H25B 109.5
C23 C25 H25C 109.5
H25A C25 H25C 109.5
H25B C25 H25C 109.5
C23 C26 H26A 109.5
C23 C26 H26B 109.5
H26A C26 H26B 109.5
C23 C26 H26C 109.5
H26A C26 H26C 109.5
H26B C26 H26C 109.5
C29 C27 C30 108.3(4)
C29 C27 C28 108.9(4)
C30 C27 C28 106.1(4)
C29 C27 P10 111.8(3)
C30 C27 P10 107.5(3)
C28 C27 P10 114.0(4)
C27 C28 H28A 109.5
C27 C28 H28B 109.5
H28A C28 H28B 109.5
C27 C28 H28C 109.5
H28A C28 H28C 109.5
H28B C28 H28C 109.5
C27 C29 H29A 109.5
C27 C29 H29B 109.5
H29A C29 H29B 109.5
C27 C29 H29C 109.5
H29A C29 H29C 109.5
H29B C29 H29C 109.5
C27 C30 H30A 109.5
C27 C30 H30B 109.5
H30A C30 H30B 109.5
C27 C30 H30C 109.5
H30A C30 H30C 109.5
H30B C30 H30C 109.5
N37 Ru31 P40 87.89(11)
N37 Ru31 P34 86.99(11)
P40 Ru31 P34 168.45(5)
N37 Ru31 I32 177.8(2)
P40 Ru31 I32 93.8(2)
P34 Ru31 I32 91.11(18)
N37 Ru31 I33 84.6(2)
P40 Ru31 I33 98.4(2)
P34 Ru31 I33 91.4(2)
I32 Ru31 I33 96.68(14)
N37 Ru31 I2A 93.22(14)
P40 Ru31 I2A 88.93(7)
P34 Ru31 I2A 101.68(8)
I32 Ru31 I2A 88.3(2)
I33 Ru31 I2A 13.1(2)
N37 Ru31 I1A 169.97(14)
P40 Ru31 I1A 90.95(7)
P34 Ru31 I1A 92.29(7)
I32 Ru31 I1A 8.9(3)
I33 Ru31 I1A 105.45(18)
I2A Ru31 I1A 96.72(5)
C35 P34 C41 105.0(4)
C35 P34 C45 101.6(4)
C41 P34 C45 107.7(4)
C35 P34 Ru31 104.9(2)
C41 P34 Ru31 113.6(2)
C45 P34 Ru31 121.9(3)
P34 C35 Si36 116.7(3)
P34 C35 H35A 108.1
Si36 C35 H35A 108.1
P34 C35 H35B 108.1
Si36 C35 H35B 108.1
H35A C35 H35B 107.3
N37 Si36 C35 105.1(3)
N37 Si36 C50 111.3(3)
C35 Si36 C50 108.3(4)
N37 Si36 C49 113.6(3)
C35 Si36 C49 113.1(5)
C50 Si36 C49 105.4(5)
Si38 N37 Si36 118.2(2)
Si38 N37 Ru31 119.8(2)
Si36 N37 Ru31 121.8(2)
N37 Si38 C39 107.7(2)
N37 Si38 C52 112.6(3)
C39 Si38 C52 106.9(3)
N37 Si38 C51 111.1(2)
C39 Si38 C51 111.2(2)
C52 Si38 C51 107.2(3)
P40 C39 Si38 113.2(2)
P40 C39 H39A 108.9
Si38 C39 H39A 108.9
P40 C39 H39B 108.9
Si38 C39 H39B 108.9
H39A C39 H39B 107.8
C39 P40 C57A 104.0(5)
C39 P40 C53 102.0(2)
C57A P40 C53 99.6(6)
C39 P40 C57 105.8(4)
C57A P40 C57 16.2(5)
C53 P40 C57 114.3(5)
C39 P40 Ru31 104.78(15)
C57A P40 Ru31 112.2(5)
C53 P40 Ru31 131.2(2)
C57 P40 Ru31 96.5(4)
C43 C41 C42 109.4(7)
C43 C41 C44 107.8(8)
C42 C41 C44 108.8(7)
C43 C41 P34 113.9(5)
C42 C41 P34 104.8(7)
C44 C41 P34 112.0(5)
C41 C42 H42A 109.5
C41 C42 H42B 109.5
H42A C42 H42B 109.5
C41 C42 H42C 109.5
H42A C42 H42C 109.5
H42B C42 H42C 109.5
C41 C43 H43A 109.5
C41 C43 H43B 109.5
H43A C43 H43B 109.5
C41 C43 H43C 109.5
H43A C43 H43C 109.5
H43B C43 H43C 109.5
C41 C44 H44A 109.5
C41 C44 H44B 109.5
H44A C44 H44B 109.5
C41 C44 H44C 109.5
H44A C44 H44C 109.5
H44B C44 H44C 109.5
C48 C45 C47 105.2(8)
C48 C45 C46 108.1(9)
C47 C45 C46 111.9(8)
C48 C45 P34 110.0(8)
C47 C45 P34 113.1(6)
C46 C45 P34 108.4(5)
C45 C46 H46A 109.5
C45 C46 H46B 109.5
H46A C46 H46B 109.5
C45 C46 H46C 109.5
H46A C46 H46C 109.5
H46B C46 H46C 109.5
C45 C47 H47A 109.5
C45 C47 H47B 109.5
H47A C47 H47B 109.5
C45 C47 H47C 109.5
H47A C47 H47C 109.5
H47B C47 H47C 109.5
C45 C48 H48A 109.5
C45 C48 H48B 109.5
H48A C48 H48B 109.5
C45 C48 H48C 109.5
H48A C48 H48C 109.5
H48B C48 H48C 109.5
Si36 C49 H49A 109.5
Si36 C49 H49B 109.5
H49A C49 H49B 109.5
Si36 C49 H49C 109.5
H49A C49 H49C 109.5
H49B C49 H49C 109.5
Si36 C50 H50A 109.5
Si36 C50 H50B 109.5
H50A C50 H50B 109.5
Si36 C50 H50C 109.5
H50A C50 H50C 109.5
H50B C50 H50C 109.5
Si38 C51 H51A 109.5
Si38 C51 H51B 109.5
H51A C51 H51B 109.5
Si38 C51 H51C 109.5
H51A C51 H51C 109.5
H51B C51 H51C 109.5
Si38 C52 H52A 109.5
Si38 C52 H52B 109.5
H52A C52 H52B 109.5
Si38 C52 H52C 109.5
H52A C52 H52C 109.5
H52B C52 H52C 109.5
C56 C53 C54 106.0(8)
C56 C53 C55 110.0(10)
C54 C53 C55 107.3(7)
C56 C53 P40 109.2(6)
C54 C53 P40 114.5(5)
C55 C53 P40 109.6(6)
C53 C54 H54A 109.5
C53 C54 H54B 109.5
H54A C54 H54B 109.5
C53 C54 H54C 109.5
H54A C54 H54C 109.5
H54B C54 H54C 109.5
C53 C55 H55A 109.5
C53 C55 H55B 109.5
H55A C55 H55B 109.5
C53 C55 H55C 109.5
H55A C55 H55C 109.5
H55B C55 H55C 109.5
C53 C56 H56A 109.5
C53 C56 H56B 109.5
H56A C56 H56B 109.5
C53 C56 H56C 109.5
H56A C56 H56C 109.5
H56B C56 H56C 109.5
C59 C57 C58 112.0(15)
C59 C57 C60 109.3(13)
C58 C57 C60 114.9(14)
C59 C57 P40 98.9(12)
C58 C57 P40 113.6(10)
C60 C57 P40 106.7(10)
C5A C57A C4A 109.3(14)
C5A C57A C3A 110.6(17)
C4A C57A C3A 97.3(14)
C5A C57A P40 116.3(13)
C4A C57A P40 117.5(11)
C3A C57A P40 103.8(11)
N67 Ru61 P70 85.52(13)
N67 Ru61 P64 87.80(12)
P70 Ru61 P64 169.86(6)
N67 Ru61 P7A 89.81(14)
P70 Ru61 P7A 9.38(9)
P64 Ru61 P7A 163.84(11)
N67 Ru61 I63 89.78(12)
P70 Ru61 I63 95.18(7)
P64 Ru61 I63 92.41(3)
P7A Ru61 I63 103.56(11)
N67 Ru61 I62 174.00(12)
P70 Ru61 I62 94.76(6)
P64 Ru61 I62 91.09(3)
P7A Ru61 I62 89.62(9)
I63 Ru61 I62 96.16(2)
C65 P64 C12A 97(2)
C65 P64 C71 104.6(3)
C12A P64 C71 106(3)
C65 P64 C75 105.0(8)
C12A P64 C75 9(3)
C71 P64 C75 108.4(11)
C65 P64 Ru61 104.11(16)
C12A P64 Ru61 135(2)
C71 P64 Ru61 106.1(3)
C75 P64 Ru61 126.7(9)
P64 C65 Si66 113.1(2)
P64 C65 H65A 108.9
Si66 C65 H65A 108.9
P64 C65 H65B 108.9
Si66 C65 H65B 108.9
H65A C65 H65B 107.8
N67 Si66 C80 113.1(2)
N67 Si66 C79 111.9(2)
C80 Si66 C79 105.8(2)
N67 Si66 C65 107.8(2)
C80 Si66 C65 107.3(2)
C79 Si66 C65 110.9(2)
Si68 N67 Si66 119.7(2)
Si68 N67 Ru61 121.5(2)
Si66 N67 Ru61 118.8(2)
N67 Si68 C69 103.1(3)
N67 Si68 C81 113.7(3)
C69 Si68 C81 120.3(3)
N67 Si68 C82 112.5(3)
C69 Si68 C82 102.0(3)
C81 Si68 C82 104.9(3)
N67 Si68 C6A 108.6(4)
C69 Si68 C6A 27.0(4)
C81 Si68 C6A 95.0(4)
C82 Si68 C6A 121.0(5)
P70 C69 Si68 112.8(4)
P70 C69 H69A 109.0
Si68 C69 H69A 109.0
P70 C69 H69B 109.0
Si68 C69 H69B 109.0
H69A C69 H69B 107.8
C69 P70 C87 100.4(3)
C69 P70 C83 103.6(3)
C87 P70 C83 112.9(3)
C69 P70 Ru61 106.6(2)
C87 P70 Ru61 127.6(2)
C83 P70 Ru61 103.2(3)
C72 C71 C73 117.1(6)
C72 C71 C74 95.7(6)
C73 C71 C74 104.4(5)
C72 C71 P64 115.8(5)
C73 C71 P64 113.0(4)
C74 C71 P64 108.2(5)
C71 C72 H72A 109.5
C71 C72 H72B 109.5
H72A C72 H72B 109.5
C71 C72 H72C 109.5
H72A C72 H72C 109.5
H72B C72 H72C 109.5
C71 C73 H73A 109.5
C71 C73 H73B 109.5
H73A C73 H73B 109.5
C71 C73 H73C 109.5
H73A C73 H73C 109.5
H73B C73 H73C 109.5
C71 C74 H74A 109.5
C71 C74 H74B 109.5
H74A C74 H74B 109.5
C71 C74 H74C 109.5
H74A C74 H74C 109.5
H74B C74 H74C 109.5
C78 C75 C77 111.1(19)
C78 C75 C76 109.0(16)
C77 C75 C76 102.2(17)
C78 C75 P64 116.1(16)
C77 C75 P64 112.3(14)
C76 C75 P64 105.1(17)
C75 C76 H76A 109.5
C75 C76 H76B 109.5
H76A C76 H76B 109.5
C75 C76 H76C 109.5
H76A C76 H76C 109.5
H76B C76 H76C 109.5
C75 C77 H77A 109.5
C75 C77 H77B 109.5
H77A C77 H77B 109.5
C75 C77 H77C 109.5
H77A C77 H77C 109.5
H77B C77 H77C 109.5
C75 C78 H78A 109.5
C75 C78 H78B 109.5
H78A C78 H78B 109.5
C75 C78 H78C 109.5
H78A C78 H78C 109.5
H78B C78 H78C 109.5
Si66 C79 H79A 109.5
Si66 C79 H79B 109.5
H79A C79 H79B 109.5
Si66 C79 H79C 109.5
H79A C79 H79C 109.5
H79B C79 H79C 109.5
Si66 C80 H80A 109.5
Si66 C80 H80B 109.5
H80A C80 H80B 109.5
Si66 C80 H80C 109.5
H80A C80 H80C 109.5
H80B C80 H80C 109.5
Si68 C81 H81A 109.5
Si68 C81 H81B 109.5
H81A C81 H81B 109.5
Si68 C81 H81C 109.5
H81A C81 H81C 109.5
H81B C81 H81C 109.5
Si68 C82 H82A 109.5
Si68 C82 H82B 109.5
H82A C82 H82B 109.5
Si68 C82 H82C 109.5
H82A C82 H82C 109.5
H82B C82 H82C 109.5
C85 C83 C84 109.2(6)
C85 C83 C86 107.7(7)
C84 C83 C86 106.5(6)
C85 C83 P70 113.9(5)
C84 C83 P70 105.6(5)
C86 C83 P70 113.6(5)
C90 C87 C89 105.2(5)
C90 C87 C88 108.3(6)
C89 C87 C88 111.1(5)
C90 C87 P70 106.7(6)
C89 C87 P70 114.9(4)
C88 C87 P70 110.2(4)
C90 C87 P7A 117.7(6)
C89 C87 P7A 107.7(4)
C88 C87 P7A 106.8(4)
P70 C87 P7A 11.19(12)
C87 C88 H88A 109.5
C87 C88 H88B 109.5
H88A C88 H88B 109.5
C87 C88 H88C 109.5
H88A C88 H88C 109.5
H88B C88 H88C 109.5
C87 C89 H89A 109.5
C87 C89 H89B 109.5
H89A C89 H89B 109.5
C87 C89 H89C 109.5
H89A C89 H89C 109.5
H89B C89 H89C 109.5
C87 C90 H90A 109.5
C87 C90 H90B 109.5
H90A C90 H90B 109.5
C87 C90 H90C 109.5
H90A C90 H90C 109.5
H90B C90 H90C 109.5

loop_
_geom_bond_atom_site_label_1
_geom_bond_atom_site_label_2
_geom_bond_distance
I1A Ru31 2.716(3)
Ru1 N7 2.043(3)
Ru1 P4 2.3989(12)
Ru1 P10 2.4819(12)
Ru1 I2 2.6174(7)
Ru1 I3 2.6877(6)
C1S C2S 1.27(2)
C1S H1S1 0.9800
C1S H1S2 0.9800
C1S H1S3 0.9800
I2A Ru31 2.6948(11)
C2S C3S 1.57(2)
C2S H2S1 0.9900
C2S H2S2 0.9900
C3A C57A 1.61(3)
C3A H3A1 0.9800
C3A H3A2 0.9800
C3A H3A3 0.9800
C3S C5S 1.59(2)
C3S H3S1 0.9900
C3S H3S2 0.9900
P4 C5 1.818(5)
P4 C11 1.894(5)
P4 C15 1.897(5)
C4A C57A 1.57(3)
C4A H4A1 0.9800
C4A H4A2 0.9800
C4A H4A3 0.9800
C5 Si6 1.871(5)
C5 H5A 0.9900
C5 H5B 0.9900
C5A C57A 1.46(2)
C5A H5A1 0.9800
C5A H5A2 0.9800
C5A H5A3 0.9800
C5S C6S 1.30(2)
C5S H5S1 0.9900
C5S H5S2 0.9900
Si6 N7 1.751(4)
Si6 C20 1.866(6)
Si6 C19 1.880(6)
C6A P7A 1.847(13)
C6A Si68 1.944(12)
C6A H6A1 0.9900
C6A H6A2 0.9900
C6S H6S1 0.9800
C6S H6S2 0.9800
C6S H6S3 0.9800
P7A C8A 1.915(16)
P7A C87 2.010(6)
P7A Ru61 2.517(4)
N7 Si8 1.747(4)
Si8 C21 1.866(5)
Si8 C22 1.872(6)
Si8 C9 1.874(5)
C8A C10A 1.53(2)
C8A C11A 1.545(18)
C8A C9A 1.560(18)
C9 P10 1.818(5)
C9 H9A 0.9900
C9 H9B 0.9900
C9A H9A1 0.9800
C9A H9A2 0.9800
C9A H9A3 0.9800
P10 C27 1.890(5)
P10 C23 1.916(5)
C10A H10A 0.9800
C10A H10B 0.9800
C10A H10C 0.9800
C11 C13 1.524(7)
C11 C12 1.534(7)
C11 C14 1.543(7)
C11A H11A 0.9800
C11A H11B 0.9800
C11A H11C 0.9800
C12 H12A 0.9800
C12 H12B 0.9800
C12 H12C 0.9800
C12A C15A 1.30(9)
C12A C14A 1.61(9)
C12A C13A 1.68(7)
C12A P64 1.85(7)
C13 H13A 0.9800
C13 H13B 0.9800
C13 H13C 0.9800
C13A H13D 0.9800
C13A H13E 0.9800
C13A H13F 0.9800
C14 H14A 0.9800
C14 H14B 0.9800
C14 H14C 0.9800
C14A H14D 0.9800
C14A H14E 0.9800
C14A H14F 0.9800
C15 C16 1.530(7)
C15 C17 1.537(8)
C15 C18 1.546(7)
C15A H15A 0.9800
C15A H15B 0.9800
C15A H15C 0.9800
C16 H16A 0.9800
C16 H16B 0.9800
C16 H16C 0.9800
C17 H17A 0.9800
C17 H17B 0.9800
C17 H17C 0.9800
C18 H18A 0.9800
C18 H18B 0.9800
C18 H18C 0.9800
C19 H19A 0.9800
C19 H19B 0.9800
C19 H19C 0.9800
C20 H20A 0.9800
C20 H20B 0.9800
C20 H20C 0.9800
C21 H21A 0.9800
C21 H21B 0.9800
C21 H21C 0.9800
C22 H22A 0.9800
C22 H22B 0.9800
C22 H22C 0.9800
C23 C26 1.524(8)
C23 C24 1.531(9)
C23 C25 1.549(7)
C24 H24A 0.9800
C24 H24B 0.9800
C24 H24C 0.9800
C25 H25A 0.9800
C25 H25B 0.9800
C25 H25C 0.9800
C26 H26A 0.9800
C26 H26B 0.9800
C26 H26C 0.9800
C27 C29 1.530(7)
C27 C30 1.533(7)
C27 C28 1.550(6)
C28 H28A 0.9800
C28 H28B 0.9800
C28 H28C 0.9800
C29 H29A 0.9800
C29 H29B 0.9800
C29 H29C 0.9800
C30 H30A 0.9800
C30 H30B 0.9800
C30 H30C 0.9800
Ru31 N37 2.089(4)
Ru31 P40 2.4040(13)
Ru31 P34 2.4595(13)
Ru31 I32 2.607(7)
Ru31 I33 2.694(3)
P34 C35 1.805(6)
P34 C41 1.872(6)
P34 C45 1.902(7)
C35 Si36 1.812(6)
C35 H35A 0.9900
C35 H35B 0.9900
Si36 N37 1.757(4)
Si36 C50 1.855(7)
Si36 C49 1.857(8)
N37 Si38 1.754(4)
Si38 C39 1.856(5)
Si38 C52 1.867(6)
Si38 C51 1.873(6)
C39 P40 1.832(4)
C39 H39A 0.9900
C39 H39B 0.9900
P40 C57A 1.836(14)
P40 C53 1.891(6)
P40 C57 1.951(13)
C41 C43 1.512(12)
C41 C42 1.536(12)
C41 C44 1.549(9)
C42 H42A 0.9800
C42 H42B 0.9800
C42 H42C 0.9800
C43 H43A 0.9800
C43 H43B 0.9800
C43 H43C 0.9800
C44 H44A 0.9800
C44 H44B 0.9800
C44 H44C 0.9800
C45 C48 1.497(12)
C45 C47 1.534(10)
C45 C46 1.544(13)
C46 H46A 0.9800
C46 H46B 0.9800
C46 H46C 0.9800
C47 H47A 0.9800
C47 H47B 0.9800
C47 H47C 0.9800
C48 H48A 0.9800
C48 H48B 0.9800
C48 H48C 0.9800
C49 H49A 0.9800
C49 H49B 0.9800
C49 H49C 0.9800
C50 H50A 0.9800
C50 H50B 0.9800
C50 H50C 0.9800
C51 H51A 0.9800
C51 H51B 0.9800
C51 H51C 0.9800
C52 H52A 0.9800
C52 H52B 0.9800
C52 H52C 0.9800
C53 C56 1.459(13)
C53 C54 1.501(8)
C53 C55 1.533(11)
C54 H54A 0.9800
C54 H54B 0.9800
C54 H54C 0.9800
C55 H55A 0.9800
C55 H55B 0.9800
C55 H55C 0.9800
C56 H56A 0.9800
C56 H56B 0.9800
C56 H56C 0.9800
C57 C59 1.48(2)
C57 C58 1.49(2)
C57 C60 1.59(2)
C58 H58A 0.9800
C58 H58B 0.9800
C58 H58C 0.9800
C59 H59A 0.9800
C59 H59B 0.9800
C59 H59C 0.9800
C60 H60A 0.9800
C60 H60B 0.9800
C60 H60C 0.9800
Ru61 N67 2.086(4)
Ru61 P70 2.425(2)
Ru61 P64 2.4256(12)
Ru61 I63 2.6951(6)
Ru61 I62 2.6995(6)
P64 C65 1.826(5)
P64 C71 1.876(6)
P64 C75 1.93(2)
C65 Si66 1.872(5)
C65 H65A 0.9900
C65 H65B 0.9900
Si66 N67 1.764(4)
Si66 C80 1.857(5)
Si66 C79 1.870(5)
N67 Si68 1.753(4)
Si68 C69 1.825(7)
Si68 C81 1.859(6)
Si68 C82 1.864(6)
C69 P70 1.807(7)
C69 H69A 0.9900
C69 H69B 0.9900
P70 C87 1.832(5)
P70 C83 1.907(7)
C71 C72 1.416(9)
C71 C73 1.494(8)
C71 C74 1.714(11)
C72 H72A 0.9800
C72 H72B 0.9800
C72 H72C 0.9800
C73 H73A 0.9800
C73 H73B 0.9800
C73 H73C 0.9800
C74 H74A 0.9800
C74 H74B 0.9800
C74 H74C 0.9800
C75 C78 1.46(3)
C75 C77 1.58(2)
C75 C76 1.58(4)
C76 H76A 0.9800
C76 H76B 0.9800
C76 H76C 0.9800
C77 H77A 0.9800
C77 H77B 0.9800
C77 H77C 0.9800
C78 H78A 0.9800
C78 H78B 0.9800
C78 H78C 0.9800
C79 H79A 0.9800
C79 H79B 0.9800
C79 H79C 0.9800
C80 H80A 0.9800
C80 H80B 0.9800
C80 H80C 0.9800
C81 H81A 0.9800
C81 H81B 0.9800
C81 H81C 0.9800
C82 H82A 0.9800
C82 H82B 0.9800
C82 H82C 0.9800
C83 C85 1.527(10)
C83 C84 1.533(10)
C83 C86 1.544(11)
C84 H84A 0.9800
C84 H84B 0.9800
C84 H84C 0.9800
C85 H85A 0.9800
C85 H85B 0.9800
C85 H85C 0.9800
C86 H86A 0.9800
C86 H86B 0.9800
C86 H86C 0.9800
C87 C90 1.520(8)
C87 C89 1.527(7)
C87 C88 1.533(8)
C88 H88A 0.9800
C88 H88B 0.9800
C88 H88C 0.9800
C89 H89A 0.9800
C89 H89B 0.9800
C89 H89C 0.9800
C90 H90A 0.9800
C90 H90B 0.9800
C90 H90C 0.9800

loop_
_geom_torsion_atom_site_label_1
_geom_torsion_atom_site_label_2
_geom_torsion_atom_site_label_3
_geom_torsion_atom_site_label_4
_geom_torsion
C1S C2S C3S C5S -61(3)
N7 Ru1 P4 C5 -12.5(2)
P10 Ru1 P4 C5 -84.1(3)
I2 Ru1 P4 C5 79.53(19)
I3 Ru1 P4 C5 177.18(19)
N7 Ru1 P4 C11 97.15(19)
P10 Ru1 P4 C11 25.6(3)
I2 Ru1 P4 C11 -170.81(16)
I3 Ru1 P4 C11 -73.16(16)
N7 Ru1 P4 C15 -134.1(2)
P10 Ru1 P4 C15 154.3(2)
I2 Ru1 P4 C15 -42.1(2)
I3 Ru1 P4 C15 55.6(2)
C11 P4 C5 Si6 -84.9(3)
C15 P4 C5 Si6 160.6(3)
Ru1 P4 C5 Si6 23.6(3)
C2S C3S C5S C6S -80(3)
P4 C5 Si6 N7 -25.3(4)
P4 C5 Si6 C20 -147.9(3)
P4 C5 Si6 C19 98.7(3)
Si68 C6A P7A C8A -141.5(7)
Si68 C6A P7A C87 111.3(6)
Si68 C6A P7A Ru61 -10.8(7)
C20 Si6 N7 Si8 -37.8(3)
C5 Si6 N7 Si8 -153.4(3)
C19 Si6 N7 Si8 81.7(3)
C20 Si6 N7 Ru1 131.6(3)
C5 Si6 N7 Ru1 16.0(3)
C19 Si6 N7 Ru1 -108.8(3)
P4 Ru1 N7 Si8 166.8(2)
P10 Ru1 N7 Si8 -24.8(2)
I2 Ru1 N7 Si8 72.8(2)
I3 Ru1 N7 Si8 -88.3(7)
P4 Ru1 N7 Si6 -2.4(2)
P10 Ru1 N7 Si6 166.0(2)
I2 Ru1 N7 Si6 -96.3(2)
I3 Ru1 N7 Si6 102.6(6)
Si6 N7 Si8 C21 -50.2(3)
Ru1 N7 Si8 C21 140.2(3)
Si6 N7 Si8 C22 69.2(3)
Ru1 N7 Si8 C22 -100.4(3)
Si6 N7 Si8 C9 -175.2(2)
Ru1 N7 Si8 C9 15.2(3)
C6A P7A C8A C10A -159.5(9)
C87 P7A C8A C10A -49.1(10)
Ru61 P7A C8A C10A 83.9(10)
C6A P7A C8A C11A 82.4(10)
C87 P7A C8A C11A -167.2(9)
Ru61 P7A C8A C11A -34.2(12)
C6A P7A C8A C9A -34.2(12)
C87 P7A C8A C9A 76.1(11)
Ru61 P7A C8A C9A -150.9(8)
N7 Si8 C9 P10 9.4(3)
C21 Si8 C9 P10 -114.8(3)
C22 Si8 C9 P10 131.0(3)
Si8 C9 P10 C27 92.8(3)
Si8 C9 P10 C23 -155.1(3)
Si8 C9 P10 Ru1 -23.7(3)
N7 Ru1 P10 C9 26.3(2)
P4 Ru1 P10 C9 98.1(3)
I2 Ru1 P10 C9 -65.46(18)
I3 Ru1 P10 C9 -162.66(17)
N7 Ru1 P10 C27 -84.7(2)
P4 Ru1 P10 C27 -12.9(3)
I2 Ru1 P10 C27 -176.45(17)
I3 Ru1 P10 C27 86.35(18)
N7 Ru1 P10 C23 142.6(3)
P4 Ru1 P10 C23 -145.6(3)
I2 Ru1 P10 C23 50.9(2)
I3 Ru1 P10 C23 -46.3(2)
C5 P4 C11 C13 88.8(4)
C15 P4 C11 C13 -161.4(3)
Ru1 P4 C11 C13 -21.6(4)
C5 P4 C11 C12 -154.8(3)
C15 P4 C11 C12 -45.0(4)
Ru1 P4 C11 C12 94.9(3)
C5 P4 C11 C14 -29.6(4)
C15 P4 C11 C14 80.2(4)
Ru1 P4 C11 C14 -140.0(4)
C5 P4 C15 C16 -167.5(4)
C11 P4 C15 C16 81.5(5)
Ru1 P4 C15 C16 -44.8(5)
C5 P4 C15 C17 68.4(4)
C11 P4 C15 C17 -42.6(4)
Ru1 P4 C15 C17 -168.9(3)
C5 P4 C15 C18 -49.4(5)
C11 P4 C15 C18 -160.3(4)
Ru1 P4 C15 C18 73.4(4)
C9 P10 C23 C26 -156.2(4)
C27 P10 C23 C26 -46.8(4)
Ru1 P10 C23 C26 87.5(4)
C9 P10 C23 C24 83.5(4)
C27 P10 C23 C24 -167.0(4)
Ru1 P10 C23 C24 -32.8(5)
C9 P10 C23 C25 -32.6(5)
C27 P10 C23 C25 76.9(5)
Ru1 P10 C23 C25 -148.8(4)
C9 P10 C27 C29 -173.1(4)
C23 P10 C27 C29 78.2(4)
Ru1 P10 C27 C29 -62.8(4)
C9 P10 C27 C30 -54.4(4)
C23 P10 C27 C30 -163.2(3)
Ru1 P10 C27 C30 55.8(4)
C9 P10 C27 C28 62.8(4)
C23 P10 C27 C28 -45.9(4)
Ru1 P10 C27 C28 173.1(3)
N37 Ru31 P34 C35 0.6(4)
P40 Ru31 P34 C35 -63.2(5)
I32 Ru31 P34 C35 -178.2(5)
I33 Ru31 P34 C35 85.1(4)
I2A Ru31 P34 C35 93.3(4)
I1A Ru31 P34 C35 -169.4(4)
N37 Ru31 P34 C41 114.7(3)
P40 Ru31 P34 C41 50.9(4)
I32 Ru31 P34 C41 -64.1(4)
I33 Ru31 P34 C41 -160.8(4)
I2A Ru31 P34 C41 -152.6(3)
I1A Ru31 P34 C41 -55.3(3)
N37 Ru31 P34 C45 -113.7(4)
P40 Ru31 P34 C45 -177.5(4)
I32 Ru31 P34 C45 67.5(4)
I33 Ru31 P34 C45 -29.2(4)
I2A Ru31 P34 C45 -21.0(3)
I1A Ru31 P34 C45 76.3(3)
C41 P34 C35 Si36 -107.8(6)
C45 P34 C35 Si36 140.1(6)
Ru31 P34 C35 Si36 12.2(7)
P34 C35 Si36 N37 -21.3(7)
P34 C35 Si36 C50 -140.3(6)
P34 C35 Si36 C49 103.2(7)
C35 Si36 N37 Si38 -161.5(4)
C50 Si36 N37 Si38 -44.4(5)
C49 Si36 N37 Si38 74.4(5)
C35 Si36 N37 Ru31 23.2(5)
C50 Si36 N37 Ru31 140.2(4)
C49 Si36 N37 Ru31 -100.9(4)
P40 Ru31 N37 Si38 -20.1(3)
P34 Ru31 N37 Si38 170.2(3)
I32 Ru31 N37 Si38 -158(8)
I33 Ru31 N37 Si38 78.5(3)
I2A Ru31 N37 Si38 68.7(3)
I1A Ru31 N37 Si38 -103.6(7)
P40 Ru31 N37 Si36 155.2(3)
P34 Ru31 N37 Si36 -14.5(3)
I32 Ru31 N37 Si36 18(8)
I33 Ru31 N37 Si36 -106.2(3)
I2A Ru31 N37 Si36 -116.0(3)
I1A Ru31 N37 Si36 71.6(8)
Si36 N37 Si38 C39 -165.3(3)
Ru31 N37 Si38 C39 10.2(3)
Si36 N37 Si38 C52 77.1(4)
Ru31 N37 Si38 C52 -107.5(3)
Si36 N37 Si38 C51 -43.2(4)
Ru31 N37 Si38 C51 132.3(3)
N37 Si38 C39 P40 10.6(3)
C52 Si38 C39 P40 131.8(3)
C51 Si38 C39 P40 -111.5(3)
Si38 C39 P40 C57A 95.1(6)
Si38 C39 P40 C53 -161.6(3)
Si38 C39 P40 C57 78.5(5)
Si38 C39 P40 Ru31 -22.8(3)
N37 Ru31 P40 C39 23.2(2)
P34 Ru31 P40 C39 86.9(3)
I32 Ru31 P40 C39 -158.4(3)
I33 Ru31 P40 C39 -61.0(3)
I2A Ru31 P40 C39 -70.10(18)
I1A Ru31 P40 C39 -166.81(18)
N37 Ru31 P40 C57A -89.0(5)
P34 Ru31 P40 C57A -25.3(5)
I32 Ru31 P40 C57A 89.5(5)
I33 Ru31 P40 C57A -173.2(5)
I2A Ru31 P40 C57A 177.7(5)
I1A Ru31 P40 C57A 81.0(5)
N37 Ru31 P40 C53 144.3(3)
P34 Ru31 P40 C53 -152.0(4)
I32 Ru31 P40 C53 -37.2(4)
I33 Ru31 P40 C53 60.1(4)
I2A Ru31 P40 C53 51.0(3)
I1A Ru31 P40 C53 -45.7(3)
N37 Ru31 P40 C57 -85.1(4)
P34 Ru31 P40 C57 -21.4(4)
I32 Ru31 P40 C57 93.4(5)
I33 Ru31 P40 C57 -169.3(4)
I2A Ru31 P40 C57 -178.3(4)
I1A Ru31 P40 C57 85.0(4)
C35 P34 C41 C43 -154.5(6)
C45 P34 C41 C43 -46.8(6)
Ru31 P34 C41 C43 91.4(6)
C35 P34 C41 C42 85.9(5)
C45 P34 C41 C42 -166.3(6)
Ru31 P34 C41 C42 -28.1(6)
C35 P34 C41 C44 -31.9(8)
C45 P34 C41 C44 75.9(8)
Ru31 P34 C41 C44 -145.9(7)
C35 P34 C45 C48 -49.6(8)
C41 P34 C45 C48 -159.7(7)
Ru31 P34 C45 C48 66.4(8)
C35 P34 C45 C47 67.7(8)
C41 P34 C45 C47 -42.4(8)
Ru31 P34 C45 C47 -176.3(6)
C35 P34 C45 C46 -167.6(6)
C41 P34 C45 C46 82.3(6)
Ru31 P34 C45 C46 -51.6(7)
C39 P40 C53 C56 64.6(9)
C57A P40 C53 C56 171.2(9)
C57 P40 C53 C56 178.3(9)
Ru31 P40 C53 C56 -57.6(9)
C39 P40 C53 C54 -176.7(5)
C57A P40 C53 C54 -70.0(7)
C57 P40 C53 C54 -63.0(7)
Ru31 P40 C53 C54 61.1(7)
C39 P40 C53 C55 -56.0(8)
C57A P40 C53 C55 50.7(9)
C57 P40 C53 C55 57.7(9)
Ru31 P40 C53 C55 -178.2(7)
C39 P40 C57 C59 -93.4(9)
C57A P40 C57 C59 -179(100)
C53 P40 C57 C59 155.2(8)
Ru31 P40 C57 C59 14.0(9)
C39 P40 C57 C58 25.5(14)
C57A P40 C57 C58 -60(2)
C53 P40 C57 C58 -85.9(13)
Ru31 P40 C57 C58 132.9(13)
C39 P40 C57 C60 153.3(11)
C57A P40 C57 C60 67(2)
C53 P40 C57 C60 41.8(13)
Ru31 P40 C57 C60 -99.4(12)
C39 P40 C57A C5A 64.2(15)
C53 P40 C57A C5A -40.9(15)
C57 P40 C57A C5A 163(3)
Ru31 P40 C57A C5A 176.8(14)
C39 P40 C57A C4A -163.6(12)
C53 P40 C57A C4A 91.4(13)
C57 P40 C57A C4A -65(2)
Ru31 P40 C57A C4A -50.9(14)
C39 P40 C57A C3A -57.6(12)
C53 P40 C57A C3A -162.6(11)
C57 P40 C57A C3A 41(2)
Ru31 P40 C57A C3A 55.1(12)
C6A P7A Ru61 N67 11.6(5)
C8A P7A Ru61 N67 127.1(6)
C87 P7A Ru61 N67 -104.8(3)
C6A P7A Ru61 P70 74.3(8)
C8A P7A Ru61 P70 -170.2(10)
C87 P7A Ru61 P70 -42.2(6)
C6A P7A Ru61 P64 -69.8(6)
C8A P7A Ru61 P64 45.7(7)
C87 P7A Ru61 P64 173.7(3)
C6A P7A Ru61 I63 101.3(5)
C8A P7A Ru61 I63 -143.1(6)
C87 P7A Ru61 I63 -15.1(3)
C6A P7A Ru61 I62 -162.4(5)
C8A P7A Ru61 I62 -46.9(6)
C87 P7A Ru61 I62 81.1(3)
C15A C12A P64 C65 53(5)
C14A C12A P64 C65 -80(4)
C13A C12A P64 C65 175(4)
C15A C12A P64 C71 160(4)
C14A C12A P64 C71 28(4)
C13A C12A P64 C71 -77(5)
C15A C12A P64 C75 -95(27)
C14A C12A P64 C75 132(28)
C13A C12A P64 C75 27(21)
C15A C12A P64 Ru61 -65(5)
C14A C12A P64 Ru61 162.4(13)
C13A C12A P64 Ru61 57(7)
N67 Ru61 P64 C65 26.0(2)
P70 Ru61 P64 C65 74.8(5)
P7A Ru61 P64 C65 107.7(4)
I63 Ru61 P64 C65 -63.69(16)
I62 Ru61 P64 C65 -159.90(16)
N67 Ru61 P64 C12A 142(4)
P70 Ru61 P64 C12A -170(4)
P7A Ru61 P64 C12A -137(4)
I63 Ru61 P64 C12A 52(4)
I62 Ru61 P64 C12A -44(4)
N67 Ru61 P64 C71 -84.1(2)
P70 Ru61 P64 C71 -35.3(5)
P7A Ru61 P64 C71 -2.4(4)
I63 Ru61 P64 C71 -173.8(2)
I62 Ru61 P64 C71 90.0(2)
N67 Ru61 P64 C75 147.3(12)
P70 Ru61 P64 C75 -163.9(13)
P7A Ru61 P64 C75 -131.0(12)
I63 Ru61 P64 C75 57.6(12)
I62 Ru61 P64 C75 -38.6(12)
C12A P64 C65 Si66 -163(3)
C71 P64 C65 Si66 87.8(4)
C75 P64 C65 Si66 -158.2(11)
Ru61 P64 C65 Si66 -23.4(3)
P64 C65 Si66 N67 8.3(3)
P64 C65 Si66 C80 130.4(3)
P64 C65 Si66 C79 -114.5(3)
C80 Si66 N67 Si68 78.6(3)
C79 Si66 N67 Si68 -40.8(4)
C65 Si66 N67 Si68 -163.0(3)
C80 Si66 N67 Ru61 -103.3(3)
C79 Si66 N67 Ru61 137.3(3)
C65 Si66 N67 Ru61 15.1(3)
P70 Ru61 N67 Si68 -18.9(3)
P64 Ru61 N67 Si68 153.4(3)
P7A Ru61 N67 Si68 -10.6(3)
I63 Ru61 N67 Si68 -114.2(3)
I62 Ru61 N67 Si68 74.0(12)
P70 Ru61 N67 Si66 163.0(3)
P64 Ru61 N67 Si66 -24.7(2)
P7A Ru61 N67 Si66 171.3(3)
I63 Ru61 N67 Si66 67.8(2)
I62 Ru61 N67 Si66 -104.0(10)
Si66 N67 Si68 C69 -148.4(3)
Ru61 N67 Si68 C69 33.5(4)
Si66 N67 Si68 C81 79.7(4)
Ru61 N67 Si68 C81 -98.3(3)
Si66 N67 Si68 C82 -39.4(4)
Ru61 N67 Si68 C82 142.6(3)
Si66 N67 Si68 C6A -176.0(5)
Ru61 N67 Si68 C6A 6.0(5)
P7A C6A Si68 N67 4.8(8)
P7A C6A Si68 C69 -77.5(10)
P7A C6A Si68 C81 121.9(7)
P7A C6A Si68 C82 -127.4(6)
N67 Si68 C69 P70 -32.6(4)
C81 Si68 C69 P70 95.2(4)
C82 Si68 C69 P70 -149.4(4)
C6A Si68 C69 P70 72.7(9)
Si68 C69 P70 C87 156.0(4)
Si68 C69 P70 C83 -87.2(4)
Si68 C69 P70 Ru61 21.4(4)
N67 Ru61 P70 C69 -2.6(3)
P64 Ru61 P70 C69 -51.5(5)
P7A Ru61 P70 C69 -119.6(7)
I63 Ru61 P70 C69 86.8(3)
I62 Ru61 P70 C69 -176.6(3)
N67 Ru61 P70 C87 -120.4(3)
P64 Ru61 P70 C87 -169.3(4)
P7A Ru61 P70 C87 122.6(8)
I63 Ru61 P70 C87 -31.0(3)
I62 Ru61 P70 C87 65.6(3)
N67 Ru61 P70 C83 106.3(3)
P64 Ru61 P70 C83 57.3(5)
P7A Ru61 P70 C83 -10.8(7)
I63 Ru61 P70 C83 -164.4(3)
I62 Ru61 P70 C83 -67.7(3)
C65 P64 C71 C72 -38.4(7)
C12A P64 C71 C72 -141(2)
C75 P64 C71 C72 -150.0(10)
Ru61 P64 C71 C72 71.3(7)
C65 P64 C71 C73 -177.4(5)
C12A P64 C71 C73 80(2)
C75 P64 C71 C73 71.0(10)
Ru61 P64 C71 C73 -67.7(6)
C65 P64 C71 C74 67.5(5)
C12A P64 C71 C74 -35(2)
C75 P64 C71 C74 -44.1(9)
Ru61 P64 C71 C74 177.2(4)
C65 P64 C75 C78 -157.8(17)
C12A P64 C75 C78 -125(27)
C71 P64 C75 C78 -46(2)
Ru61 P64 C75 C78 81(2)
C65 P64 C75 C77 -29(2)
C12A P64 C75 C77 4(24)
C71 P64 C75 C77 83(2)
Ru61 P64 C75 C77 -149.5(13)
C65 P64 C75 C76 81.8(12)
C12A P64 C75 C76 115(26)
C71 P64 C75 C76 -166.9(10)
Ru61 P64 C75 C76 -39.2(17)
C69 P70 C83 C85 -29.4(7)
C87 P70 C83 C85 78.2(7)
Ru61 P70 C83 C85 -140.5(6)
C69 P70 C83 C84 90.4(5)
C87 P70 C83 C84 -161.9(5)
Ru61 P70 C83 C84 -20.6(5)
C69 P70 C83 C86 -153.2(6)
C87 P70 C83 C86 -45.5(6)
Ru61 P70 C83 C86 95.7(6)
C69 P70 C87 C90 -46.6(5)
C83 P70 C87 C90 -156.4(4)
Ru61 P70 C87 C90 73.9(5)
C69 P70 C87 C89 69.6(5)
C83 P70 C87 C89 -40.2(5)
Ru61 P70 C87 C89 -169.9(4)
C69 P70 C87 C88 -164.1(5)
C83 P70 C87 C88 86.2(5)
Ru61 P70 C87 C88 -43.5(6)
C69 P70 C87 P7A 121.8(8)
C83 P70 C87 P7A 12.1(7)
Ru61 P70 C87 P7A -117.7(8)
C6A P7A C87 C90 -54.3(7)
C8A P7A C87 C90 -160.9(6)
Ru61 P7A C87 C90 60.8(5)
C6A P7A C87 C89 64.4(6)
C8A P7A C87 C89 -42.3(6)
Ru61 P7A C87 C89 179.4(4)
C6A P7A C87 C88 -176.2(6)
C8A P7A C87 C88 77.2(6)
Ru61 P7A C87 C88 -61.2(5)
C6A P7A C87 P70 -66.8(8)
C8A P7A C87 P70 -173.4(10)
Ru61 P7A C87 P70 48.3(7)
